data_2312607
loop_
_publ_author_name
'Zigelstein, Rachel'
'Lough, Alan J.'
'Bender, Timothy P.'

_publ_section_title
;
 The influence of the axial group on the crystal structures of boron
 subphthalocyanines.
;
_journal_coeditor_code DG3059
_journal_issue 10
_journal_name_full 'Acta crystallographica. Section C, Structural chemistry'
_journal_paper_doi 10.1107/S2053229624006934
_journal_volume 80
_journal_year 2024
_chemical_formula_iupac '6C32 H29 B N6 O, 2H2 O0.50'
_chemical_formula_moiety '6(C32 H29 B N6 O), 2(H2 O0.50)'
_chemical_formula_sum 'C192 H178 B6 N36 O7'
_chemical_formula_weight 3166.55
_chemical_name_systematic
;
(Octanolato)(subphthalocyaninato)boron
;
_space_group_crystal_system triclinic
_space_group_IT_number 2
_space_group_name_Hall '-P 1'
_space_group_name_H-M_alt 'P -1'
_atom_sites_solution_hydrogens mixed
_atom_sites_solution_primary direct
_audit_creation_method SHELXL-2019/1
_cell_angle_alpha 103.045(3)
_cell_angle_beta 105.716(3)
_cell_angle_gamma 94.022(3)
_cell_formula_units_Z 1
_cell_length_a 15.3028(7)
_cell_length_b 16.2278(7)
_cell_length_c 17.3604(7)
_cell_measurement_reflns_used 6400
_cell_measurement_temperature 150(2)
_cell_measurement_theta_max 63.91
_cell_measurement_theta_min 2.73
_cell_volume 4003.0(3)
_computing_cell_refinement
;
APEX4 (Bruker, 2021)
;
_computing_data_collection
;
APEX4 (Bruker, 2021)
;
_computing_data_reduction
;
APEX4 (Bruker, 2021)
;
_computing_molecular_graphics
;
PLATON (Spek, 2020)
;
_computing_publication_material
;
SHELXTL (Sheldrick, 2008)
;
_computing_structure_refinement
;
SHELXL2019 (Sheldrick, 2015<i>b</i>)
;
_computing_structure_solution
;
SHELXT2018 (Sheldrick, 2015<i>a</i>)
;
_diffrn_ambient_temperature 150(2)
_diffrn_measured_fraction_theta_full 0.981
_diffrn_measured_fraction_theta_max 0.981
_diffrn_measurement_device_type 'Bruker Kappa APEX-DUO CMOS PHOTON II'
_diffrn_measurement_method '\f and \w scans'
_diffrn_radiation_type CuK\a
_diffrn_radiation_wavelength 1.54178
_diffrn_reflns_av_R_equivalents 0.0701
_diffrn_reflns_av_unetI/netI 0.0547
_diffrn_reflns_limit_h_max 18
_diffrn_reflns_limit_h_min -17
_diffrn_reflns_limit_k_max 19
_diffrn_reflns_limit_k_min -19
_diffrn_reflns_limit_l_max 20
_diffrn_reflns_limit_l_min -20
_diffrn_reflns_number 110436
_diffrn_reflns_theta_full 66.381
_diffrn_reflns_theta_max 66.381
_diffrn_reflns_theta_min 2.734
_diffrn_source 'Incoatec ImuS with multi-layer optics'
_exptl_absorpt_coefficient_mu 0.649
_exptl_absorpt_correction_T_max 0.7528
_exptl_absorpt_correction_T_min 0.6219
_exptl_absorpt_correction_type multi-scan
_exptl_absorpt_process_details
;
(SADABS; Krause <i>et al.</i>,  2015)
;
_exptl_crystal_colour pink
_exptl_crystal_density_diffrn 1.314
_exptl_crystal_description Shard
_exptl_crystal_F_000 1668
_exptl_crystal_size_max 0.240
_exptl_crystal_size_mid 0.160
_exptl_crystal_size_min 0.060
_refine_diff_density_max 0.613
_refine_diff_density_min -0.385
_refine_ls_extinction_coef 0.00223(15)
_refine_ls_extinction_expression Fc^*^=kFc[1+0.001xFc^2^\l^3^/sin(2\q)]^-1/4^
_refine_ls_extinction_method
;
SHELXL2019 (Sheldrick, 2015<i>b</i>)
;
_refine_ls_goodness_of_fit_ref 1.048
_refine_ls_hydrogen_treatment constr
_refine_ls_matrix_type full
_refine_ls_number_parameters 1201
_refine_ls_number_reflns 13816
_refine_ls_number_restraints 499
_refine_ls_restrained_S_all 1.087
_refine_ls_R_factor_all 0.0725
_refine_ls_R_factor_gt 0.0540
_refine_ls_shift/su_max 0.000
_refine_ls_shift/su_mean 0.000
_refine_ls_structure_factor_coef Fsqd
_refine_ls_weighting_details 'w=1/[\s^2^(Fo^2^)+(0.0697P)^2^+2.1766P] where P=(Fo^2^+2Fc^2^)/3'
_refine_ls_weighting_scheme calc
_refine_ls_wR_factor_gt 0.1367
_refine_ls_wR_factor_ref 0.1487
_reflns_number_gt 10618
_reflns_number_total 13816
_reflns_threshold_expression 'I > 2\s(I)'
_cod_data_source_file dg3059.cif
_cod_data_source_block d23123_a
_cod_database_code 2312607
_shelx_space_group_comment
;
The symmetry employed for this shelxl refinement is uniquely defined
by the following loop, which should always be used as a source of
symmetry information in preference to the above space-group names.
They are only intended as comments.
;
_shelx_estimated_absorpt_t_min 0.860
_shelx_estimated_absorpt_t_max 0.962

loop_
_space_group_symop_operation_xyz
'x, y, z'
'-x, -y, -z'

loop_
_atom_site_type_symbol
_atom_site_label
_atom_site_fract_x
_atom_site_fract_y
_atom_site_fract_z
_atom_site_U_iso_or_equiv
_atom_site_adp_type
_atom_site_calc_flag
_atom_site_occupancy
_atom_site_disorder_assembly
_atom_site_disorder_group
O O1A 0.77624(11) 0.36183(10) 0.70390(9) 0.0390(4) Uani d 1 . .
N N1A 0.65242(12) 0.26603(12) 0.59626(10) 0.0316(4) Uani d 1 . .
N N2A 0.71668(12) 0.13671(12) 0.57327(10) 0.0326(4) Uani d 1 . .
N N3A 0.72729(12) 0.21399(12) 0.71030(10) 0.0303(4) Uani d 1 . .
N N4A 0.67121(12) 0.23869(12) 0.82811(10) 0.0332(4) Uani d 1 . .
N N5A 0.62832(12) 0.31692(12) 0.72638(11) 0.0332(4) Uani d 1 . .
N N6A 0.52633(13) 0.34070(12) 0.60570(11) 0.0380(5) Uani d 1 . .
C C1A 0.57428(15) 0.29578(14) 0.56100(13) 0.0337(5) Uani d 1 . .
C C2A 0.54488(15) 0.24989(15) 0.47383(13) 0.0345(5) Uani d 1 . .
C C3A 0.46960(17) 0.25264(16) 0.40831(14) 0.0395(6) Uani d 1 . .
H H3AA 0.430692 0.295265 0.414304 0.047 Uiso calc 1 . .
C C4A 0.45320(17) 0.19143(17) 0.33424(14) 0.0426(6) Uani d 1 . .
H H4AA 0.402382 0.192387 0.288788 0.051 Uiso calc 1 . .
C C5A 0.50962(17) 0.12849(17) 0.32495(14) 0.0406(6) Uani d 1 . .
H H5AA 0.496195 0.087195 0.273400 0.049 Uiso calc 1 . .
C C6A 0.58470(16) 0.12477(16) 0.38906(13) 0.0370(5) Uani d 1 . .
H H6AA 0.622853 0.081622 0.382273 0.044 Uiso calc 1 . .
C C7A 0.60278(15) 0.18617(15) 0.46395(13) 0.0328(5) Uani d 1 . .
C C8A 0.66774(14) 0.19482(14) 0.54496(13) 0.0313(5) Uani d 1 . .
C C9A 0.74113(14) 0.14480(14) 0.65553(13) 0.0309(5) Uani d 1 . .
C C10A 0.75977(14) 0.07926(15) 0.70003(13) 0.0321(5) Uani d 1 . .
C C11A 0.77972(15) -0.00374(16) 0.67651(14) 0.0376(5) Uani d 1 . .
H H11A 0.789968 -0.024741 0.624462 0.045 Uiso calc 1 . .
C C12A 0.78409(17) -0.05425(17) 0.73115(15) 0.0442(6) Uani d 1 . .
H H12A 0.798119 -0.110721 0.716502 0.053 Uiso calc 1 . .
C C13A 0.76830(18) -0.02420(17) 0.80787(16) 0.0458(6) Uani d 1 . .
H H13A 0.771315 -0.060867 0.843862 0.055 Uiso calc 1 . .
C C14A 0.74848(16) 0.05751(16) 0.83205(14) 0.0390(5) Uani d 1 . .
H H14A 0.737483 0.077359 0.883948 0.047 Uiso calc 1 . .
C C15A 0.74499(14) 0.11037(15) 0.77825(13) 0.0319(5) Uani d 1 . .
C C16A 0.71809(14) 0.19458(15) 0.78081(12) 0.0321(5) Uani d 1 . .
C C17A 0.62236(15) 0.29559(14) 0.79709(13) 0.0333(5) Uani d 1 . .
C C18A 0.54126(15) 0.32801(14) 0.81356(13) 0.0347(5) Uani d 1 . .
C C19A 0.50171(16) 0.32619(15) 0.87688(14) 0.0375(5) Uani d 1 . .
H H19A 0.531442 0.305859 0.923105 0.045 Uiso calc 1 . .
C C20A 0.41774(16) 0.35503(15) 0.86993(15) 0.0414(6) Uani d 1 . .
H H20A 0.389700 0.354774 0.912483 0.050 Uiso calc 1 . .
C C21A 0.37301(17) 0.38452(15) 0.80207(16) 0.0439(6) Uani d 1 . .
H H21A 0.315361 0.403837 0.799509 0.053 Uiso calc 1 . .
C C22A 0.41091(17) 0.38620(15) 0.73843(15) 0.0425(6) Uani d 1 . .
H H22A 0.379886 0.405570 0.691973 0.051 Uiso calc 1 . .
C C23A 0.49608(16) 0.35851(15) 0.74487(14) 0.0366(5) Uani d 1 . .
C C24A 0.55087(16) 0.34516(14) 0.68727(14) 0.0357(5) Uani d 1 . .
C C25A 0.83225(17) 0.39292(17) 0.78780(15) 0.0457(6) Uani d 1 . .
H H25A 0.802926 0.369796 0.824250 0.055 Uiso calc 1 . .
H H25B 0.837113 0.455978 0.804270 0.055 Uiso calc 1 . .
C C26A 0.92488(19) 0.3681(2) 0.79900(18) 0.0624(8) Uani d 1 . .
H H26A 0.951904 0.386498 0.758791 0.075 Uiso calc 1 . .
H H26B 0.920434 0.305150 0.787606 0.075 Uiso calc 1 . .
C C27A 0.98796(19) 0.4084(2) 0.88718(18) 0.0583(7) Uani d 1 . .
H H27A 0.988059 0.471077 0.899872 0.070 Uiso calc 1 . .
H H27B 0.962854 0.386659 0.926818 0.070 Uiso calc 1 . .
C C28A 1.0846(2) 0.3902(2) 0.8993(2) 0.0710(9) Uani d 1 . .
H H28A 1.108246 0.408854 0.857407 0.085 Uiso calc 1 . .
H H28B 1.084609 0.327667 0.889598 0.085 Uiso calc 1 . .
C C29A 1.1493(2) 0.4336(2) 0.98479(18) 0.0581(7) Uani d 1 . .
H H29A 1.145916 0.495693 0.996609 0.070 Uiso calc 1 . .
H H29B 1.128971 0.411305 1.026644 0.070 Uiso calc 1 . .
C C30A 1.24692(19) 0.41957(19) 0.99252(17) 0.0532(7) Uani d 1 . .
H H30A 1.264479 0.435496 0.946411 0.064 Uiso calc 1 . .
H H30B 1.251065 0.357980 0.986755 0.064 Uiso calc 1 . .
C C31A 1.31477(19) 0.46988(17) 1.07356(15) 0.0486(6) Uani d 1 . .
H H31A 1.310528 0.531503 1.079745 0.058 Uiso calc 1 . .
H H31B 1.297984 0.453492 1.119810 0.058 Uiso calc 1 . .
C C32A 1.41249(18) 0.45535(17) 1.07933(16) 0.0484(6) Uani d 1 . .
H H32A 1.453270 0.489286 1.132747 0.073 Uiso calc 1 . .
H H32B 1.417524 0.394647 1.074539 0.073 Uiso calc 1 . .
H H32C 1.430073 0.472690 1.034459 0.073 Uiso calc 1 . .
B B1A 0.70321(18) 0.29553(17) 0.68701(15) 0.0340(6) Uani d 1 . .
N N1B 0.54418(12) 0.17729(11) 0.14279(10) 0.0290(4) Uani d 1 . .
N N2B 0.68560(12) 0.15591(11) 0.22919(11) 0.0318(4) Uani d 1 . .
N N3B 0.63544(12) 0.29256(11) 0.25022(11) 0.0304(4) Uani d 1 . .
N N4B 0.55947(13) 0.39765(12) 0.31570(11) 0.0339(4) Uani d 1 . .
N N5B 0.48129(12) 0.30104(11) 0.18579(10) 0.0309(4) Uani d 1 . .
N N6B 0.38246(12) 0.17359(11) 0.10262(10) 0.0318(4) Uani d 1 . .
C C1B 0.45758(15) 0.13443(14) 0.10575(12) 0.0292(5) Uani d 1 . .
C C2B 0.46782(15) 0.04419(14) 0.09085(12) 0.0297(5) Uani d 1 . .
C C3B 0.40548(16) -0.03011(14) 0.05101(13) 0.0330(5) Uani d 1 . .
H H3BA 0.342689 -0.027384 0.025991 0.040 Uiso calc 1 . .
C C4B 0.43778(17) -0.10798(15) 0.04899(13) 0.0372(5) Uani d 1 . .
H H4BA 0.396667 -0.159300 0.021258 0.045 Uiso calc 1 . .
C C5B 0.52956(17) -0.11243(15) 0.08691(14) 0.0375(5) Uani d 1 . .
H H5BA 0.549824 -0.166753 0.083954 0.045 Uiso calc 1 . .
C C6B 0.59174(16) -0.03945(14) 0.12875(13) 0.0341(5) Uani d 1 . .
H H6BA 0.653637 -0.042992 0.156134 0.041 Uiso calc 1 . .
C C7B 0.56093(15) 0.03915(14) 0.12949(12) 0.0300(5) Uani d 1 . .
C C8B 0.60736(15) 0.12615(14) 0.16756(13) 0.0297(5) Uani d 1 . .
C C9B 0.69478(14) 0.23733(14) 0.27341(13) 0.0311(5) Uani d 1 . .
C C10B 0.74647(15) 0.27666(14) 0.35949(13) 0.0322(5) Uani d 1 . .
C C11B 0.81553(15) 0.24968(15) 0.41503(14) 0.0362(5) Uani d 1 . .
H H11C 0.842541 0.200634 0.397411 0.043 Uiso calc 1 . .
C C12B 0.84344(17) 0.29682(16) 0.49675(14) 0.0408(6) Uani d 1 . .
H H12C 0.890512 0.279686 0.535696 0.049 Uiso calc 1 . .
C C13B 0.80404(17) 0.36904(16) 0.52340(14) 0.0407(6) Uani d 1 . .
H H13C 0.824908 0.399989 0.579932 0.049 Uiso calc 1 . .
C C14B 0.73544(16) 0.39605(15) 0.46901(14) 0.0371(5) Uani d 1 . .
H H14C 0.708348 0.444746 0.487447 0.045 Uiso calc 1 . .
C C15B 0.70689(15) 0.35006(14) 0.38632(13) 0.0322(5) Uani d 1 . .
C C16B 0.63209(15) 0.35593(14) 0.31657(13) 0.0322(5) Uani d 1 . .
C C17B 0.48290(15) 0.36609(14) 0.25208(13) 0.0321(5) Uani d 1 . .
C C18B 0.38776(15) 0.37471(15) 0.24656(13) 0.0346(5) Uani d 1 . .
C C19B 0.34798(17) 0.43257(16) 0.29397(15) 0.0415(6) Uani d 1 . .
H H19C 0.384550 0.477172 0.339221 0.050 Uiso calc 1 . .
C C20B 0.25313(18) 0.42293(17) 0.27291(16) 0.0471(6) Uani d 1 . .
H H20C 0.224098 0.462690 0.303123 0.057 Uiso calc 1 . .
C C21B 0.19961(18) 0.35591(18) 0.20819(16) 0.0474(6) Uani d 1 . .
H H21C 0.134749 0.351248 0.195306 0.057 Uiso calc 1 . .
C C22B 0.23781(16) 0.29607(16) 0.16222(15) 0.0411(6) Uani d 1 . .
H H22C 0.200487 0.249811 0.119247 0.049 Uiso calc 1 . .
C C23B 0.33295(16) 0.30587(15) 0.18100(13) 0.0353(5) Uani d 1 . .
C C24B 0.39575(15) 0.25567(14) 0.14705(13) 0.0317(5) Uani d 1 . .
O O1B 0.59133(11) 0.30152(9) 0.10243(9) 0.0359(4) Uani d 1 . .
C C25B 0.63545(18) 0.38710(15) 0.12029(16) 0.0435(6) Uani d 0.735(5) A 1
H H25C 0.627306 0.421193 0.172233 0.052 Uiso calc 0.735(5) A 1
H H25D 0.606933 0.413429 0.075114 0.052 Uiso calc 0.735(5) A 1
C C26B 0.7365(2) 0.3880(2) 0.1291(2) 0.0626(7) Uani d 0.735(5) A 1
H H26C 0.767364 0.447762 0.148176 0.075 Uiso calc 0.735(5) A 1
H H26D 0.763897 0.357832 0.171537 0.075 Uiso calc 0.735(5) A 1
C C27B 0.7525(3) 0.3457(3) 0.0487(3) 0.0637(12) Uani d 0.735(5) A 1
H H27C 0.732392 0.381163 0.009393 0.076 Uiso calc 0.735(5) A 1
H H27D 0.712649 0.289832 0.025785 0.076 Uiso calc 0.735(5) A 1
C C28B 0.8512(3) 0.3304(4) 0.0517(4) 0.0877(16) Uani d 0.735(5) A 1
H H28C 0.851797 0.303487 -0.005252 0.105 Uiso calc 0.735(5) A 1
H H28D 0.889985 0.386726 0.069637 0.105 Uiso calc 0.735(5) A 1
C C29B 0.8957(4) 0.2757(4) 0.1074(4) 0.1024(17) Uani d 0.735(5) A 1
H H29C 0.888217 0.297551 0.162934 0.123 Uiso calc 0.735(5) A 1
H H29D 0.962232 0.281643 0.113476 0.123 Uiso calc 0.735(5) A 1
C C30B 0.8554(4) 0.1785(3) 0.0748(3) 0.1314(16) Uani d 0.735(5) A 1
H H30C 0.787696 0.171374 0.060540 0.158 Uiso calc 0.735(5) A 1
H H30D 0.872783 0.152406 0.024752 0.158 Uiso calc 0.735(5) A 1
C C31B 0.8961(3) 0.1354(4) 0.1454(3) 0.0941(17) Uani d 0.735(5) A 1
H H31C 0.886617 0.167521 0.197569 0.113 Uiso calc 0.735(5) A 1
H H31D 0.864446 0.076314 0.131499 0.113 Uiso calc 0.735(5) A 1
C C32B 0.9955(4) 0.1343(4) 0.1564(4) 0.144(2) Uani d 0.735(5) A 1
H H32D 1.021209 0.107092 0.200944 0.217 Uiso calc 0.735(5) A 1
H H32E 1.004480 0.101969 0.104803 0.217 Uiso calc 0.735(5) A 1
H H32F 1.026597 0.192952 0.170710 0.217 Uiso calc 0.735(5) A 1
C C25D 0.63545(18) 0.38710(15) 0.12029(16) 0.0435(6) Uani d 0.265(5) A 2
H H25E 0.627306 0.421193 0.172233 0.052 Uiso calc 0.265(5) A 2
H H25F 0.606933 0.413429 0.075114 0.052 Uiso calc 0.265(5) A 2
C C26D 0.7365(2) 0.3880(2) 0.1291(2) 0.0626(7) Uani d 0.265(5) A 2
H H26E 0.759478 0.443635 0.122305 0.075 Uiso calc 0.265(5) A 2
H H26F 0.767371 0.386839 0.186856 0.075 Uiso calc 0.265(5) A 2
C C27D 0.7678(8) 0.3223(8) 0.0756(9) 0.075(3) Uani d 0.265(5) A 2
H H27E 0.738522 0.322925 0.017478 0.090 Uiso calc 0.265(5) A 2
H H27F 0.746795 0.266020 0.082469 0.090 Uiso calc 0.265(5) A 2
C C28D 0.8736(8) 0.3314(8) 0.0916(10) 0.084(3) Uani d 0.265(5) A 2
H H28E 0.905607 0.337598 0.150758 0.100 Uiso calc 0.265(5) A 2
H H28F 0.895531 0.381663 0.075013 0.100 Uiso calc 0.265(5) A 2
C C29D 0.8904(10) 0.2463(7) 0.0364(9) 0.098(3) Uani d 0.265(5) A 2
H H29E 0.854867 0.237375 -0.022358 0.118 Uiso calc 0.265(5) A 2
H H29F 0.956241 0.246088 0.040819 0.118 Uiso calc 0.265(5) A 2
C C30D 0.8554(4) 0.1785(3) 0.0748(3) 0.1314(16) Uani d 0.265(5) A 2
H H30E 0.852391 0.206273 0.130823 0.158 Uiso calc 0.265(5) A 2
H H30F 0.792896 0.151282 0.040352 0.158 Uiso calc 0.265(5) A 2
C C31D 0.9189(10) 0.1114(9) 0.0803(9) 0.124(3) Uani d 0.265(5) A 2
H H31E 0.883335 0.056693 0.077173 0.149 Uiso calc 0.265(5) A 2
H H31F 0.943316 0.102492 0.032204 0.149 Uiso calc 0.265(5) A 2
C C32D 0.9955(4) 0.1343(4) 0.1564(4) 0.144(2) Uani d 0.265(5) A 2
H H32M 1.034230 0.088641 0.156635 0.217 Uiso calc 0.265(5) A 2
H H32N 1.031882 0.187663 0.159298 0.217 Uiso calc 0.265(5) A 2
H H32O 0.971874 0.141843 0.204287 0.217 Uiso calc 0.265(5) A 2
B B1B 0.56605(17) 0.27289(16) 0.16599(15) 0.0312(5) Uani d 1 . .
N N1C 0.13334(12) 0.19929(11) 0.72603(10) 0.0318(4) Uani d 1 . .
N N2C -0.02401(12) 0.14414(12) 0.65772(10) 0.0339(4) Uani d 1 . .
N N3C 0.07636(12) 0.17606(11) 0.58153(10) 0.0306(4) Uani d 1 . .
N N4C 0.17635(12) 0.14168(12) 0.49917(11) 0.0344(4) Uani d 1 . .
N N5C 0.23513(12) 0.19534(12) 0.64534(11) 0.0325(4) Uani d 1 . .
N N6C 0.28824(12) 0.17955(11) 0.78215(11) 0.0324(4) Uani d 1 . .
C C1C 0.20267(15) 0.18497(14) 0.78823(13) 0.0316(5) Uani d 1 . .
C C2C 0.15901(15) 0.15785(14) 0.84433(13) 0.0337(5) Uani d 1 . .
C C3C 0.19425(17) 0.13847(16) 0.92022(13) 0.0397(6) Uani d 1 . .
H H3CA 0.258476 0.144692 0.945766 0.048 Uiso calc 1 . .
C C4C 0.13259(18) 0.10997(19) 0.95682(15) 0.0497(7) Uani d 1 . .
H H4CA 0.155069 0.097960 1.009178 0.060 Uiso calc 1 . .
C C5C 0.03801(19) 0.0983(2) 0.91901(15) 0.0540(7) Uani d 1 . .
H H5CA -0.002178 0.078135 0.946022 0.065 Uiso calc 1 . .
C C6C 0.00154(17) 0.11549(18) 0.84299(14) 0.0464(6) Uani d 1 . .
H H6CA -0.062778 0.106536 0.817119 0.056 Uiso calc 1 . .
C C7C 0.06235(15) 0.14635(15) 0.80580(13) 0.0359(5) Uani d 1 . .
C C8C 0.04847(15) 0.16719(14) 0.72637(13) 0.0336(5) Uani d 1 . .
C C9C -0.00699(15) 0.14378(14) 0.58546(13) 0.0308(5) Uani d 1 . .
C C10C -0.05796(14) 0.09803(13) 0.50040(12) 0.0293(5) Uani d 1 . .
C C11C -0.14766(15) 0.05620(14) 0.46462(13) 0.0316(5) Uani d 1 . .
H H11B -0.187949 0.052352 0.497165 0.038 Uiso calc 1 . .
C C12C -0.17588(15) 0.02045(14) 0.37984(13) 0.0336(5) Uani d 1 . .
H H12B -0.237360 -0.006420 0.353825 0.040 Uiso calc 1 . .
C C13C -0.11654(15) 0.02286(14) 0.33174(13) 0.0346(5) Uani d 1 . .
H H13B -0.138655 -0.001474 0.273703 0.042 Uiso calc 1 . .
C C14C -0.02592(16) 0.06010(14) 0.36707(13) 0.0344(5) Uani d 1 . .
H H14B 0.015165 0.059095 0.334596 0.041 Uiso calc 1 . .
C C15C 0.00316(15) 0.09905(14) 0.45160(13) 0.0302(5) Uani d 1 . .
C C16C 0.09146(15) 0.14334(14) 0.50739(13) 0.0315(5) Uani d 1 . .
C C17C 0.24669(15) 0.16291(14) 0.56954(13) 0.0344(5) Uani d 1 . .
C C18C 0.33898(15) 0.13995(15) 0.58579(14) 0.0359(5) Uani d 1 . .
C C19C 0.39147(16) 0.11047(17) 0.53419(15) 0.0416(6) Uani d 1 . .
H H19B 0.369209 0.104444 0.476250 0.050 Uiso calc 1 . .
C C20C 0.47704(16) 0.09008(17) 0.56928(15) 0.0441(6) Uani d 1 . .
H H20B 0.514745 0.071477 0.535220 0.053 Uiso calc 1 . .
C C21C 0.50874(16) 0.09647(16) 0.65411(15) 0.0407(6) Uani d 1 . .
H H21B 0.566956 0.080349 0.676264 0.049 Uiso calc 1 . .
C C22C 0.45746(15) 0.12573(15) 0.70684(14) 0.0364(5) Uani d 1 . .
H H22B 0.479547 0.129540 0.764395 0.044 Uiso calc 1 . .
C C23C 0.37277(15) 0.14928(14) 0.67285(13) 0.0335(5) Uani d 1 . .
C C24C 0.30167(15) 0.18014(14) 0.70868(13) 0.0325(5) Uani d 1 . .
O O1C 0.15664(14) 0.31964(11) 0.66693(12) 0.0652(6) Uani d 0.513(4) B 1
C C25C 0.1609(4) 0.3589(3) 0.6120(3) 0.0466(12) Uani d 0.513(4) B 1
H H25G 0.109155 0.332983 0.561700 0.056 Uiso calc 0.513(4) B 1
H H25H 0.218272 0.349317 0.597403 0.056 Uiso calc 0.513(4) B 1
C C26C 0.1585(4) 0.4530(3) 0.6350(4) 0.0455(13) Uani d 0.513(4) B 1
H H26G 0.179991 0.478739 0.595716 0.055 Uiso calc 0.513(4) B 1
H H26H 0.201974 0.477728 0.690846 0.055 Uiso calc 0.513(4) B 1
C C27C 0.0651(4) 0.4774(4) 0.6353(5) 0.0505(14) Uani d 0.513(4) B 1
H H27G 0.051034 0.466293 0.684721 0.061 Uiso calc 0.513(4) B 1
H H27H 0.018538 0.440629 0.585768 0.061 Uiso calc 0.513(4) B 1
C C28C 0.0579(5) 0.5704(5) 0.6357(9) 0.0539(19) Uani d 0.513(4) B 1
H H28G 0.105235 0.606437 0.685079 0.065 Uiso calc 0.513(4) B 1
H H28H 0.072989 0.580869 0.586412 0.065 Uiso calc 0.513(4) B 1
C C29C -0.0339(4) 0.6006(4) 0.6358(4) 0.0590(14) Uani d 0.513(4) B 1
H H29G -0.046559 0.596393 0.687862 0.071 Uiso calc 0.513(4) B 1
H H29H -0.082615 0.561947 0.589354 0.071 Uiso calc 0.513(4) B 1
C C30C -0.0384(4) 0.6921(4) 0.6279(5) 0.0636(14) Uani d 0.513(4) B 1
H H30G 0.017105 0.728830 0.667853 0.076 Uiso calc 0.513(4) B 1
H H30H -0.036516 0.693653 0.571705 0.076 Uiso calc 0.513(4) B 1
C C31C -0.1219(5) 0.7304(5) 0.6426(6) 0.0804(19) Uani d 0.513(4) B 1
H H31G -0.115212 0.791062 0.640814 0.096 Uiso calc 0.513(4) B 1
H H31H -0.124484 0.728956 0.698623 0.096 Uiso calc 0.513(4) B 1
C C32C -0.2115(8) 0.6844(8) 0.5797(9) 0.123(4) Uani d 0.513(4) B 1
H H32G -0.262620 0.712114 0.592532 0.185 Uiso calc 0.513(4) B 1
H H32H -0.210267 0.686825 0.524148 0.185 Uiso calc 0.513(4) B 1
H H32I -0.219547 0.624666 0.582006 0.185 Uiso calc 0.513(4) B 1
O O1E 0.15664(14) 0.31964(11) 0.66693(12) 0.0652(6) Uani d 0.487(4) B 2
C C25E 0.0916(3) 0.3650(3) 0.6582(3) 0.0408(11) Uani d 0.487(4) B 2
H H25J 0.064748 0.366466 0.704246 0.049 Uiso calc 0.487(4) B 2
H H25K 0.043259 0.336133 0.606179 0.049 Uiso calc 0.487(4) B 2
C C26E 0.1162(5) 0.4543(3) 0.6559(4) 0.0387(12) Uani d 0.487(4) B 2
H H26J 0.133138 0.453758 0.604625 0.046 Uiso calc 0.487(4) B 2
H H26K 0.170502 0.481387 0.703488 0.046 Uiso calc 0.487(4) B 2
C C27E 0.0390(4) 0.5076(4) 0.6587(4) 0.0457(14) Uani d 0.487(4) B 2
H H27J 0.027900 0.515021 0.713227 0.055 Uiso calc 0.487(4) B 2
H H27K -0.017703 0.476710 0.615781 0.055 Uiso calc 0.487(4) B 2
C C28E 0.0598(6) 0.5949(5) 0.6446(8) 0.0510(18) Uani d 0.487(4) B 2
H H28J 0.063627 0.586915 0.587408 0.061 Uiso calc 0.487(4) B 2
H H28K 0.120840 0.622048 0.682711 0.061 Uiso calc 0.487(4) B 2
C C29E -0.0093(4) 0.6559(5) 0.6569(4) 0.0615(15) Uani d 0.487(4) B 2
H H29J -0.016984 0.660866 0.712551 0.074 Uiso calc 0.487(4) B 2
H H29K 0.015268 0.713194 0.654933 0.074 Uiso calc 0.487(4) B 2
C C30E -0.1017(4) 0.6279(4) 0.5931(5) 0.0760(17) Uani d 0.487(4) B 2
H H30J -0.130677 0.574861 0.600377 0.091 Uiso calc 0.487(4) B 2
H H30K -0.093551 0.615192 0.537181 0.091 Uiso calc 0.487(4) B 2
C C31E -0.1651(7) 0.6971(6) 0.6003(7) 0.075(2) Uani d 0.487(4) B 2
H H31J -0.135608 0.751899 0.596813 0.090 Uiso calc 0.487(4) B 2
H H31K -0.179780 0.706188 0.653416 0.090 Uiso calc 0.487(4) B 2
C C32E -0.2526(8) 0.6626(8) 0.5266(8) 0.120(4) Uani d 0.487(4) B 2
H H32J -0.296217 0.704047 0.527533 0.180 Uiso calc 0.487(4) B 2
H H32K -0.236666 0.653725 0.474601 0.180 Uiso calc 0.487(4) B 2
H H32L -0.280579 0.608281 0.530872 0.180 Uiso calc 0.487(4) B 2
B B1C 0.15010(18) 0.23063(16) 0.65562(16) 0.0352(6) Uani d 1 . .
O O1W 0.4156(8) 0.4621(6) 0.5274(6) 0.233(7) Uani d 0.5 . .
H H1WB 0.446348 0.427861 0.548992 0.350 Uiso d 1 . .
H H1WA 0.422128 0.500970 0.570542 0.350 Uiso d 1 . .

loop_
_atom_site_aniso_label
_atom_site_aniso_U_11
_atom_site_aniso_U_22
_atom_site_aniso_U_33
_atom_site_aniso_U_12
_atom_site_aniso_U_13
_atom_site_aniso_U_23
O1A 0.0391(9) 0.0421(9) 0.0293(8) -0.0029(7) 0.0034(7) 0.0068(7)
N1A 0.0339(10) 0.0331(10) 0.0263(9) 0.0033(8) 0.0075(7) 0.0065(8)
N2A 0.0289(9) 0.0430(11) 0.0268(9) 0.0059(8) 0.0097(7) 0.0084(8)
N3A 0.0286(9) 0.0367(10) 0.0244(9) 0.0050(8) 0.0076(7) 0.0058(8)
N4A 0.0331(10) 0.0386(11) 0.0252(9) 0.0063(8) 0.0075(7) 0.0037(8)
N5A 0.0362(10) 0.0338(10) 0.0271(9) 0.0057(8) 0.0079(8) 0.0041(8)
N6A 0.0445(11) 0.0343(11) 0.0326(10) 0.0085(9) 0.0070(8) 0.0075(8)
C1A 0.0355(12) 0.0333(12) 0.0317(11) 0.0055(10) 0.0075(9) 0.0099(10)
C2A 0.0391(12) 0.0349(13) 0.0290(11) 0.0024(10) 0.0076(9) 0.0110(9)
C3A 0.0448(13) 0.0422(14) 0.0328(12) 0.0086(11) 0.0085(10) 0.0147(10)
C4A 0.0454(14) 0.0510(15) 0.0277(12) 0.0017(12) 0.0024(10) 0.0149(11)
C5A 0.0476(14) 0.0467(15) 0.0264(11) 0.0025(11) 0.0107(10) 0.0089(10)
C6A 0.0419(13) 0.0415(14) 0.0281(11) 0.0035(10) 0.0121(10) 0.0082(10)
C7A 0.0339(11) 0.0385(13) 0.0272(11) 0.0011(10) 0.0098(9) 0.0109(9)
C8A 0.0296(11) 0.0376(13) 0.0275(11) 0.0026(9) 0.0097(9) 0.0086(9)
C9A 0.0254(10) 0.0391(13) 0.0273(11) 0.0043(9) 0.0081(8) 0.0063(9)
C10A 0.0259(11) 0.0409(13) 0.0282(11) 0.0073(9) 0.0068(8) 0.0071(9)
C11A 0.0315(12) 0.0448(14) 0.0343(12) 0.0109(10) 0.0081(9) 0.0061(10)
C12A 0.0440(14) 0.0437(15) 0.0459(14) 0.0162(11) 0.0111(11) 0.0131(11)
C13A 0.0501(15) 0.0488(16) 0.0442(14) 0.0140(12) 0.0139(11) 0.0213(12)
C14A 0.0371(12) 0.0502(15) 0.0313(11) 0.0100(11) 0.0091(10) 0.0136(11)
C15A 0.0266(11) 0.0401(13) 0.0288(11) 0.0076(9) 0.0071(9) 0.0086(9)
C16A 0.0280(11) 0.0413(13) 0.0250(10) 0.0042(9) 0.0064(9) 0.0066(9)
C17A 0.0366(12) 0.0337(12) 0.0257(11) 0.0035(10) 0.0077(9) 0.0023(9)
C18A 0.0376(12) 0.0291(12) 0.0323(11) 0.0033(9) 0.0097(9) -0.0011(9)
C19A 0.0420(13) 0.0306(12) 0.0361(12) 0.0022(10) 0.0129(10) -0.0001(10)
C20A 0.0409(13) 0.0341(13) 0.0448(13) 0.0019(10) 0.0172(11) -0.0036(10)
C21A 0.0366(13) 0.0345(14) 0.0530(15) 0.0048(10) 0.0139(11) -0.0044(11)
C22A 0.0426(13) 0.0329(13) 0.0433(13) 0.0090(10) 0.0065(11) -0.0011(10)
C23A 0.0381(12) 0.0311(12) 0.0347(12) 0.0052(10) 0.0084(10) -0.0005(10)
C24A 0.0385(12) 0.0295(12) 0.0344(12) 0.0075(10) 0.0054(10) 0.0048(9)
C25A 0.0462(14) 0.0421(15) 0.0363(13) -0.0023(11) -0.0013(11) 0.0042(11)
C26A 0.0450(16) 0.074(2) 0.0550(17) 0.0027(14) 0.0019(13) 0.0070(15)
C27A 0.0467(15) 0.0650(19) 0.0505(16) 0.0056(14) 0.0041(12) 0.0026(14)
C28A 0.0510(17) 0.079(2) 0.0650(19) 0.0185(16) 0.0009(14) -0.0013(16)
C29A 0.0570(17) 0.0544(18) 0.0496(16) 0.0091(14) 0.0032(13) 0.0014(13)
C30A 0.0557(16) 0.0491(16) 0.0465(15) 0.0113(13) 0.0056(12) 0.0058(12)
C31A 0.0606(17) 0.0399(15) 0.0387(13) 0.0072(12) 0.0065(12) 0.0071(11)
C32A 0.0542(16) 0.0409(15) 0.0439(14) 0.0072(12) 0.0080(12) 0.0064(11)
B1A 0.0360(14) 0.0372(15) 0.0268(12) 0.0032(11) 0.0071(10) 0.0072(11)
N1B 0.0358(10) 0.0241(9) 0.0266(9) 0.0043(8) 0.0087(7) 0.0058(7)
N2B 0.0347(10) 0.0282(10) 0.0326(9) 0.0052(8) 0.0109(8) 0.0067(8)
N3B 0.0341(10) 0.0252(9) 0.0301(9) 0.0036(8) 0.0082(8) 0.0052(7)
N4B 0.0396(10) 0.0274(10) 0.0323(10) 0.0063(8) 0.0085(8) 0.0049(8)
N5B 0.0363(10) 0.0270(10) 0.0279(9) 0.0062(8) 0.0072(8) 0.0060(7)
N6B 0.0374(10) 0.0300(10) 0.0256(9) 0.0059(8) 0.0060(7) 0.0059(8)
C1B 0.0352(11) 0.0295(12) 0.0232(10) 0.0033(9) 0.0086(9) 0.0077(9)
C2B 0.0396(12) 0.0278(11) 0.0233(10) 0.0035(9) 0.0127(9) 0.0059(9)
C3B 0.0409(12) 0.0323(12) 0.0258(10) 0.0001(10) 0.0128(9) 0.0058(9)
C4B 0.0543(15) 0.0279(12) 0.0305(11) -0.0023(10) 0.0184(10) 0.0047(9)
C5B 0.0551(15) 0.0268(12) 0.0348(12) 0.0085(10) 0.0186(11) 0.0092(10)
C6B 0.0452(13) 0.0307(12) 0.0301(11) 0.0089(10) 0.0146(10) 0.0100(9)
C7B 0.0409(12) 0.0275(11) 0.0238(10) 0.0051(9) 0.0132(9) 0.0067(9)
C8B 0.0340(11) 0.0297(12) 0.0282(10) 0.0068(9) 0.0120(9) 0.0092(9)
C9B 0.0314(11) 0.0285(12) 0.0343(11) 0.0041(9) 0.0096(9) 0.0100(9)
C10B 0.0335(11) 0.0285(12) 0.0331(11) -0.0010(9) 0.0084(9) 0.0082(9)
C11B 0.0350(12) 0.0323(12) 0.0399(13) 0.0007(10) 0.0079(10) 0.0117(10)
C12B 0.0424(13) 0.0386(14) 0.0374(13) 0.0005(11) 0.0031(10) 0.0141(11)
C13B 0.0469(14) 0.0400(14) 0.0304(12) -0.0037(11) 0.0059(10) 0.0091(10)
C14B 0.0407(13) 0.0320(12) 0.0358(12) 0.0002(10) 0.0096(10) 0.0063(10)
C15B 0.0340(11) 0.0287(12) 0.0322(11) -0.0008(9) 0.0086(9) 0.0075(9)
C16B 0.0374(12) 0.0244(11) 0.0329(11) 0.0009(9) 0.0098(9) 0.0051(9)
C17B 0.0407(12) 0.0242(11) 0.0298(11) 0.0056(9) 0.0094(9) 0.0048(9)
C18B 0.0383(12) 0.0326(12) 0.0324(11) 0.0106(10) 0.0083(9) 0.0083(10)
C19B 0.0495(14) 0.0365(13) 0.0377(12) 0.0120(11) 0.0125(11) 0.0063(10)
C20B 0.0495(15) 0.0481(16) 0.0481(14) 0.0190(12) 0.0206(12) 0.0099(12)
C21B 0.0398(13) 0.0523(16) 0.0523(15) 0.0140(12) 0.0153(12) 0.0133(13)
C22B 0.0389(13) 0.0408(14) 0.0414(13) 0.0085(11) 0.0093(10) 0.0084(11)
C23B 0.0384(12) 0.0347(13) 0.0335(11) 0.0108(10) 0.0089(10) 0.0104(10)
C24B 0.0360(12) 0.0310(12) 0.0266(10) 0.0064(9) 0.0063(9) 0.0072(9)
O1B 0.0454(9) 0.0290(8) 0.0345(8) 0.0013(7) 0.0139(7) 0.0089(6)
C25B 0.0540(14) 0.0303(12) 0.0479(13) 0.0027(11) 0.0158(11) 0.0133(10)
C26B 0.0606(16) 0.0530(16) 0.0702(17) -0.0051(13) 0.0128(14) 0.0197(14)
C27B 0.062(2) 0.067(3) 0.069(2) 0.001(2) 0.021(2) 0.031(2)
C28B 0.064(3) 0.096(3) 0.105(4) 0.006(2) 0.023(3) 0.032(3)
C29B 0.080(3) 0.105(4) 0.114(4) 0.005(3) 0.017(3) 0.027(3)
C30B 0.089(3) 0.136(3) 0.136(3) 0.002(2) -0.004(2) 0.019(3)
C31B 0.078(3) 0.111(4) 0.084(3) 0.033(3) 0.020(3) 0.004(3)
C32B 0.150(5) 0.150(5) 0.130(4) 0.052(4) 0.028(4) 0.037(4)
C25D 0.0540(14) 0.0303(12) 0.0479(13) 0.0027(11) 0.0158(11) 0.0133(10)
C26D 0.0606(16) 0.0530(16) 0.0702(17) -0.0051(13) 0.0128(14) 0.0197(14)
C27D 0.064(4) 0.076(4) 0.089(5) 0.008(4) 0.026(4) 0.025(4)
C28D 0.065(4) 0.093(5) 0.092(5) 0.009(4) 0.012(4) 0.037(5)
C29D 0.074(4) 0.116(5) 0.099(5) 0.017(4) 0.013(4) 0.030(4)
C30D 0.089(3) 0.136(3) 0.136(3) 0.002(2) -0.004(2) 0.019(3)
C31D 0.109(5) 0.133(6) 0.119(6) 0.017(5) 0.018(5) 0.027(5)
C32D 0.150(5) 0.150(5) 0.130(4) 0.052(4) 0.028(4) 0.037(4)
B1B 0.0367(13) 0.0266(13) 0.0294(12) 0.0051(10) 0.0087(10) 0.0065(10)
N1C 0.0340(10) 0.0291(10) 0.0269(9) 0.0103(8) 0.0019(7) 0.0030(7)
N2C 0.0341(10) 0.0388(11) 0.0258(9) 0.0145(8) 0.0049(8) 0.0042(8)
N3C 0.0338(10) 0.0286(10) 0.0270(9) 0.0084(8) 0.0032(7) 0.0079(7)
N4C 0.0350(10) 0.0379(11) 0.0307(9) 0.0020(8) 0.0062(8) 0.0149(8)
N5C 0.0336(10) 0.0303(10) 0.0299(9) 0.0011(8) 0.0020(8) 0.0099(8)
N6C 0.0330(10) 0.0283(10) 0.0300(9) 0.0028(8) 0.0024(7) 0.0048(8)
C1C 0.0333(12) 0.0276(11) 0.0270(11) 0.0075(9) 0.0016(9) 0.0010(9)
C2C 0.0368(12) 0.0338(12) 0.0256(10) 0.0104(10) 0.0059(9) 0.0006(9)
C3C 0.0412(13) 0.0464(14) 0.0254(11) 0.0109(11) 0.0039(10) 0.0031(10)
C4C 0.0506(15) 0.0702(19) 0.0267(12) 0.0122(13) 0.0080(11) 0.0119(12)
C5C 0.0474(15) 0.083(2) 0.0323(13) 0.0091(14) 0.0138(11) 0.0140(13)
C6C 0.0380(13) 0.0658(18) 0.0301(12) 0.0106(12) 0.0071(10) 0.0040(11)
C7C 0.0357(12) 0.0433(14) 0.0250(11) 0.0141(10) 0.0067(9) 0.0014(10)
C8C 0.0341(12) 0.0346(12) 0.0286(11) 0.0142(10) 0.0061(9) 0.0024(9)
C9C 0.0330(12) 0.0282(11) 0.0297(11) 0.0125(9) 0.0055(9) 0.0064(9)
C10C 0.0335(11) 0.0264(11) 0.0270(10) 0.0115(9) 0.0048(9) 0.0078(9)
C11C 0.0335(11) 0.0307(12) 0.0306(11) 0.0100(9) 0.0078(9) 0.0080(9)
C12C 0.0338(12) 0.0297(12) 0.0319(11) 0.0068(9) 0.0047(9) 0.0028(9)
C13C 0.0401(12) 0.0299(12) 0.0285(11) 0.0068(10) 0.0053(9) 0.0021(9)
C14C 0.0401(13) 0.0351(13) 0.0278(11) 0.0095(10) 0.0088(9) 0.0080(9)
C15C 0.0350(11) 0.0271(11) 0.0278(11) 0.0078(9) 0.0056(9) 0.0092(9)
C16C 0.0377(12) 0.0283(12) 0.0284(11) 0.0054(9) 0.0057(9) 0.0116(9)
C17C 0.0372(12) 0.0329(12) 0.0326(12) -0.0007(10) 0.0068(9) 0.0134(10)
C18C 0.0312(12) 0.0389(13) 0.0360(12) -0.0033(10) 0.0063(9) 0.0137(10)
C19C 0.0370(13) 0.0514(15) 0.0350(12) -0.0059(11) 0.0094(10) 0.0131(11)
C20C 0.0346(13) 0.0526(16) 0.0435(14) -0.0029(11) 0.0130(11) 0.0104(12)
C21C 0.0292(12) 0.0470(15) 0.0444(13) -0.0006(10) 0.0085(10) 0.0135(11)
C22C 0.0304(11) 0.0377(13) 0.0364(12) -0.0019(10) 0.0034(9) 0.0102(10)
C23C 0.0313(11) 0.0332(12) 0.0330(11) -0.0021(9) 0.0048(9) 0.0104(9)
C24C 0.0322(11) 0.0276(12) 0.0312(11) -0.0002(9) 0.0008(9) 0.0064(9)
O1C 0.0783(13) 0.0281(9) 0.0611(11) 0.0053(9) -0.0238(10) 0.0099(8)
C25C 0.048(2) 0.039(2) 0.054(3) 0.007(2) 0.014(2) 0.015(2)
C26C 0.044(3) 0.035(2) 0.060(3) 0.005(2) 0.014(2) 0.020(2)
C27C 0.049(3) 0.040(3) 0.065(3) 0.005(2) 0.017(2) 0.020(2)
C28C 0.055(3) 0.044(4) 0.068(3) 0.010(3) 0.017(3) 0.025(4)
C29C 0.059(3) 0.047(3) 0.079(3) 0.010(2) 0.024(2) 0.029(3)
C30C 0.064(3) 0.056(3) 0.088(3) 0.018(3) 0.031(3) 0.039(3)
C31C 0.076(4) 0.070(4) 0.118(5) 0.023(3) 0.042(4) 0.050(4)
C32C 0.097(8) 0.106(7) 0.158(9) -0.020(6) 0.004(7) 0.068(7)
O1E 0.0783(13) 0.0281(9) 0.0611(11) 0.0053(9) -0.0238(10) 0.0099(8)
C25E 0.041(2) 0.031(2) 0.053(2) 0.0106(19) 0.016(2) 0.0133(19)
C26E 0.035(3) 0.033(2) 0.052(3) 0.011(2) 0.014(2) 0.015(2)
C27E 0.047(3) 0.035(3) 0.061(3) 0.012(2) 0.021(2) 0.017(2)
C28E 0.059(3) 0.040(3) 0.065(4) 0.014(3) 0.021(3) 0.029(3)
C29E 0.072(3) 0.050(3) 0.073(3) 0.018(3) 0.029(3) 0.025(3)
C30E 0.068(3) 0.066(3) 0.104(4) 0.020(3) 0.023(3) 0.040(3)
C31E 0.076(5) 0.065(4) 0.101(5) 0.027(4) 0.027(4) 0.050(4)
C32E 0.143(11) 0.093(8) 0.135(10) 0.036(8) 0.039(8) 0.047(7)
B1C 0.0384(14) 0.0281(14) 0.0323(13) 0.0072(11) -0.0004(11) 0.0065(11)
O1W 0.269(12) 0.168(9) 0.182(9) 0.155(9) -0.043(8) -0.022(7)

loop_
_atom_type_symbol
_atom_type_description
_atom_type_scat_dispersion_real
_atom_type_scat_dispersion_imag
_atom_type_scat_source
C C 0.0181 0.0091 'International Tables Vol C Tables 4.2.6.8 and 6.1.1.4'
H H 0.0000 0.0000 'International Tables Vol C Tables 4.2.6.8 and 6.1.1.4'
B B 0.0090 0.0039 'International Tables Vol C Tables 4.2.6.8 and 6.1.1.4'
N N 0.0311 0.0180 'International Tables Vol C Tables 4.2.6.8 and 6.1.1.4'
O O 0.0492 0.0322 'International Tables Vol C Tables 4.2.6.8 and 6.1.1.4'

loop_
_geom_angle_atom_site_label_1
_geom_angle_atom_site_label_2
_geom_angle_atom_site_label_3
_geom_angle_site_symmetry_1
_geom_angle_site_symmetry_3
_geom_angle
_geom_angle_publ_flag
B1A O1A C25A . . 117.29(18) ?
C1A N1A C8A . . 112.41(17) ?
C1A N1A B1A . . 123.00(19) ?
C8A N1A B1A . . 123.16(18) ?
C8A N2A C9A . . 117.18(19) ?
C9A N3A C16A . . 112.27(18) ?
C9A N3A B1A . . 122.79(18) ?
C16A N3A B1A . . 123.52(18) ?
C17A N4A C16A . . 116.72(18) ?
C24A N5A C17A . . 112.40(19) ?
C24A N5A B1A . . 122.71(18) ?
C17A N5A B1A . . 123.86(18) ?
C1A N6A C24A . . 116.90(19) ?
N6A C1A N1A . . 122.66(19) ?
N6A C1A C2A . . 129.0(2) ?
N1A C1A C2A . . 106.23(19) ?
C3A C2A C7A . . 120.4(2) ?
C3A C2A C1A . . 132.1(2) ?
C7A C2A C1A . . 107.01(18) ?
C4A C3A C2A . . 118.0(2) ?
C4A C3A H3AA . . 121.0 ?
C2A C3A H3AA . . 121.0 ?
C3A C4A C5A . . 121.4(2) ?
C3A C4A H4AA . . 119.3 ?
C5A C4A H4AA . . 119.3 ?
C6A C5A C4A . . 121.5(2) ?
C6A C5A H5AA . . 119.3 ?
C4A C5A H5AA . . 119.3 ?
C5A C6A C7A . . 118.0(2) ?
C5A C6A H6AA . . 121.0 ?
C7A C6A H6AA . . 121.0 ?
C6A C7A C2A . . 120.6(2) ?
C6A C7A C8A . . 132.0(2) ?
C2A C7A C8A . . 106.88(19) ?
N2A C8A N1A . . 122.72(18) ?
N2A C8A C7A . . 128.9(2) ?
N1A C8A C7A . . 106.27(18) ?
N2A C9A N3A . . 122.64(19) ?
N2A C9A C10A . . 128.9(2) ?
N3A C9A C10A . . 106.25(18) ?
C11A C10A C15A . . 120.7(2) ?
C11A C10A C9A . . 132.1(2) ?
C15A C10A C9A . . 106.94(19) ?
C12A C11A C10A . . 118.0(2) ?
C12A C11A H11A . . 121.0 ?
C10A C11A H11A . . 121.0 ?
C11A C12A C13A . . 121.5(2) ?
C11A C12A H12A . . 119.2 ?
C13A C12A H12A . . 119.2 ?
C14A C13A C12A . . 121.3(2) ?
C14A C13A H13A . . 119.4 ?
C12A C13A H13A . . 119.4 ?
C13A C14A C15A . . 118.3(2) ?
C13A C14A H14A . . 120.9 ?
C15A C14A H14A . . 120.9 ?
C14A C15A C10A . . 120.3(2) ?
C14A C15A C16A . . 132.1(2) ?
C10A C15A C16A . . 107.21(18) ?
N4A C16A N3A . . 122.7(2) ?
N4A C16A C15A . . 129.2(2) ?
N3A C16A C15A . . 106.07(18) ?
N4A C17A N5A . . 122.4(2) ?
N4A C17A C18A . . 129.7(2) ?
N5A C17A C18A . . 106.05(18) ?
C19A C18A C23A . . 120.6(2) ?
C19A C18A C17A . . 132.0(2) ?
C23A C18A C17A . . 107.2(2) ?
C20A C19A C18A . . 117.6(2) ?
C20A C19A H19A . . 121.2 ?
C18A C19A H19A . . 121.2 ?
C19A C20A C21A . . 121.8(2) ?
C19A C20A H20A . . 119.1 ?
C21A C20A H20A . . 119.1 ?
C22A C21A C20A . . 121.4(2) ?
C22A C21A H21A . . 119.3 ?
C20A C21A H21A . . 119.3 ?
C21A C22A C23A . . 117.7(2) ?
C21A C22A H22A . . 121.2 ?
C23A C22A H22A . . 121.2 ?
C22A C23A C18A . . 120.9(2) ?
C22A C23A C24A . . 131.8(2) ?
C18A C23A C24A . . 106.92(19) ?
N6A C24A N5A . . 122.7(2) ?
N6A C24A C23A . . 129.5(2) ?
N5A C24A C23A . . 106.23(19) ?
O1A C25A C26A . . 111.6(2) ?
O1A C25A H25A . . 109.3 ?
C26A C25A H25A . . 109.3 ?
O1A C25A H25B . . 109.3 ?
C26A C25A H25B . . 109.3 ?
H25A C25A H25B . . 108.0 ?
C25A C26A C27A . . 111.7(2) ?
C25A C26A H26A . . 109.3 ?
C27A C26A H26A . . 109.3 ?
C25A C26A H26B . . 109.3 ?
C27A C26A H26B . . 109.3 ?
H26A C26A H26B . . 107.9 ?
C28A C27A C26A . . 113.4(3) ?
C28A C27A H27A . . 108.9 ?
C26A C27A H27A . . 108.9 ?
C28A C27A H27B . . 108.9 ?
C26A C27A H27B . . 108.9 ?
H27A C27A H27B . . 107.7 ?
C27A C28A C29A . . 114.1(3) ?
C27A C28A H28A . . 108.7 ?
C29A C28A H28A . . 108.7 ?
C27A C28A H28B . . 108.7 ?
C29A C28A H28B . . 108.7 ?
H28A C28A H28B . . 107.6 ?
C30A C29A C28A . . 112.6(2) ?
C30A C29A H29A . . 109.1 ?
C28A C29A H29A . . 109.1 ?
C30A C29A H29B . . 109.1 ?
C28A C29A H29B . . 109.1 ?
H29A C29A H29B . . 107.8 ?
C29A C30A C31A . . 114.0(2) ?
C29A C30A H30A . . 108.7 ?
C31A C30A H30A . . 108.7 ?
C29A C30A H30B . . 108.7 ?
C31A C30A H30B . . 108.7 ?
H30A C30A H30B . . 107.6 ?
C32A C31A C30A . . 112.9(2) ?
C32A C31A H31A . . 109.0 ?
C30A C31A H31A . . 109.0 ?
C32A C31A H31B . . 109.0 ?
C30A C31A H31B . . 109.0 ?
H31A C31A H31B . . 107.8 ?
C31A C32A H32A . . 109.5 ?
C31A C32A H32B . . 109.5 ?
H32A C32A H32B . . 109.5 ?
C31A C32A H32C . . 109.5 ?
H32A C32A H32C . . 109.5 ?
H32B C32A H32C . . 109.5 ?
O1A B1A N1A . . 111.98(19) ?
O1A B1A N5A . . 116.5(2) ?
N1A B1A N5A . . 103.26(18) ?
O1A B1A N3A . . 117.28(19) ?
N1A B1A N3A . . 103.62(18) ?
N5A B1A N3A . . 102.45(18) ?
C8B N1B C1B . . 113.48(18) ?
C8B N1B B1B . . 122.40(18) ?
C1B N1B B1B . . 123.49(18) ?
C8B N2B C9B . . 116.97(18) ?
C9B N3B C16B . . 112.23(17) ?
C9B N3B B1B . . 122.45(18) ?
C16B N3B B1B . . 123.70(18) ?
C16B N4B C17B . . 116.94(18) ?
C17B N5B C24B . . 112.65(18) ?
C17B N5B B1B . . 123.72(18) ?
C24B N5B B1B . . 122.88(18) ?
C1B N6B C24B . . 116.74(18) ?
N6B C1B N1B . . 122.37(19) ?
N6B C1B C2B . . 130.8(2) ?
N1B C1B C2B . . 105.49(18) ?
C3B C2B C7B . . 120.3(2) ?
C3B C2B C1B . . 132.6(2) ?
C7B C2B C1B . . 107.05(18) ?
C4B C3B C2B . . 118.1(2) ?
C4B C3B H3BA . . 121.0 ?
C2B C3B H3BA . . 121.0 ?
C3B C4B C5B . . 121.2(2) ?
C3B C4B H4BA . . 119.4 ?
C5B C4B H4BA . . 119.4 ?
C6B C5B C4B . . 121.5(2) ?
C6B C5B H5BA . . 119.3 ?
C4B C5B H5BA . . 119.3 ?
C5B C6B C7B . . 118.0(2) ?
C5B C6B H6BA . . 121.0 ?
C7B C6B H6BA . . 121.0 ?
C6B C7B C2B . . 120.8(2) ?
C6B C7B C8B . . 131.7(2) ?
C2B C7B C8B . . 107.41(18) ?
N2B C8B N1B . . 122.66(19) ?
N2B C8B C7B . . 130.29(19) ?
N1B C8B C7B . . 105.32(18) ?
N2B C9B N3B . . 122.60(19) ?
N2B C9B C10B . . 129.37(19) ?
N3B C9B C10B . . 105.95(18) ?
C11B C10B C15B . . 120.7(2) ?
C11B C10B C9B . . 131.6(2) ?
C15B C10B C9B . . 107.33(18) ?
C12B C11B C10B . . 117.7(2) ?
C12B C11B H11C . . 121.2 ?
C10B C11B H11C . . 121.2 ?
C11B C12B C13B . . 121.6(2) ?
C11B C12B H12C . . 119.2 ?
C13B C12B H12C . . 119.2 ?
C14B C13B C12B . . 121.1(2) ?
C14B C13B H13C . . 119.5 ?
C12B C13B H13C . . 119.5 ?
C13B C14B C15B . . 118.2(2) ?
C13B C14B H14C . . 120.9 ?
C15B C14B H14C . . 120.9 ?
C14B C15B C10B . . 120.6(2) ?
C14B C15B C16B . . 131.9(2) ?
C10B C15B C16B . . 107.10(19) ?
N4B C16B N3B . . 122.59(19) ?
N4B C16B C15B . . 129.4(2) ?
N3B C16B C15B . . 106.27(19) ?
N4B C17B N5B . . 122.3(2) ?
N4B C17B C18B . . 130.0(2) ?
N5B C17B C18B . . 106.08(18) ?
C19B C18B C23B . . 121.0(2) ?
C19B C18B C17B . . 131.7(2) ?
C23B C18B C17B . . 107.16(19) ?
C20B C19B C18B . . 117.7(2) ?
C20B C19B H19C . . 121.2 ?
C18B C19B H19C . . 121.2 ?
C19B C20B C21B . . 121.1(2) ?
C19B C20B H20C . . 119.4 ?
C21B C20B H20C . . 119.4 ?
C22B C21B C20B . . 122.1(2) ?
C22B C21B H21C . . 119.0 ?
C20B C21B H21C . . 119.0 ?
C21B C22B C23B . . 117.7(2) ?
C21B C22B H22C . . 121.2 ?
C23B C22B H22C . . 121.2 ?
C22B C23B C18B . . 120.3(2) ?
C22B C23B C24B . . 132.7(2) ?
C18B C23B C24B . . 106.97(19) ?
N6B C24B N5B . . 122.46(19) ?
N6B C24B C23B . . 130.1(2) ?
N5B C24B C23B . . 105.75(18) ?
B1B O1B C25B . . 119.09(18) ?
B1B O1B C25D . . 119.09(18) ?
O1B C25B C26B . . 110.4(2) ?
O1B C25B H25C . . 109.6 ?
C26B C25B H25C . . 109.6 ?
O1B C25B H25D . . 109.6 ?
C26B C25B H25D . . 109.6 ?
H25C C25B H25D . . 108.1 ?
C27B C26B C25B . . 111.5(3) ?
C27B C26B H26C . . 109.3 ?
C25B C26B H26C . . 109.3 ?
C27B C26B H26D . . 109.3 ?
C25B C26B H26D . . 109.3 ?
H26C C26B H26D . . 108.0 ?
C26B C27B C28B . . 116.8(4) ?
C26B C27B H27C . . 108.1 ?
C28B C27B H27C . . 108.1 ?
C26B C27B H27D . . 108.1 ?
C28B C27B H27D . . 108.1 ?
H27C C27B H27D . . 107.3 ?
C29B C28B C27B . . 117.2(5) ?
C29B C28B H28C . . 108.0 ?
C27B C28B H28C . . 108.0 ?
C29B C28B H28D . . 108.0 ?
C27B C28B H28D . . 108.0 ?
H28C C28B H28D . . 107.2 ?
C28B C29B C30B . . 114.0(5) ?
C28B C29B H29C . . 108.8 ?
C30B C29B H29C . . 108.8 ?
C28B C29B H29D . . 108.8 ?
C30B C29B H29D . . 108.8 ?
H29C C29B H29D . . 107.6 ?
C31B C30B C29B . . 107.0(4) ?
C31B C30B H30C . . 110.3 ?
C29B C30B H30C . . 110.3 ?
C31B C30B H30D . . 110.3 ?
C29B C30B H30D . . 110.3 ?
H30C C30B H30D . . 108.6 ?
C32B C31B C30B . . 109.4(5) ?
C32B C31B H31C . . 109.8 ?
C30B C31B H31C . . 109.8 ?
C32B C31B H31D . . 109.8 ?
C30B C31B H31D . . 109.8 ?
H31C C31B H31D . . 108.2 ?
C31B C32B H32D . . 109.5 ?
C31B C32B H32E . . 109.5 ?
H32D C32B H32E . . 109.5 ?
C31B C32B H32F . . 109.5 ?
H32D C32B H32F . . 109.5 ?
H32E C32B H32F . . 109.5 ?
O1B C25D C26D . . 110.4(2) ?
O1B C25D H25E . . 109.6 ?
C26D C25D H25E . . 109.6 ?
O1B C25D H25F . . 109.6 ?
C26D C25D H25F . . 109.6 ?
H25E C25D H25F . . 108.1 ?
C27D C26D C25D . . 120.4(5) ?
C27D C26D H26E . . 107.2 ?
C25D C26D H26E . . 107.2 ?
C27D C26D H26F . . 107.2 ?
C25D C26D H26F . . 107.2 ?
H26E C26D H26F . . 106.9 ?
C26D C27D C28D . . 114.8(9) ?
C26D C27D H27E . . 108.6 ?
C28D C27D H27E . . 108.6 ?
C26D C27D H27F . . 108.6 ?
C28D C27D H27F . . 108.6 ?
H27E C27D H27F . . 107.5 ?
C27D C28D C29D . . 104.7(8) ?
C27D C28D H28E . . 110.8 ?
C29D C28D H28E . . 110.8 ?
C27D C28D H28F . . 110.8 ?
C29D C28D H28F . . 110.8 ?
H28E C28D H28F . . 108.9 ?
C30D C29D C28D . . 101.8(9) ?
C30D C29D H29E . . 111.4 ?
C28D C29D H29E . . 111.4 ?
C30D C29D H29F . . 111.4 ?
C28D C29D H29F . . 111.4 ?
H29E C29D H29F . . 109.3 ?
C31D C30D C29D . . 110.1(9) ?
C31D C30D H30E . . 109.6 ?
C29D C30D H30E . . 109.6 ?
C31D C30D H30F . . 109.6 ?
C29D C30D H30F . . 109.6 ?
H30E C30D H30F . . 108.1 ?
C32D C31D C30D . . 113.0(8) ?
C32D C31D H31E . . 109.0 ?
C30D C31D H31E . . 109.0 ?
C32D C31D H31F . . 109.0 ?
C30D C31D H31F . . 109.0 ?
H31E C31D H31F . . 107.8 ?
C31D C32D H32M . . 109.5 ?
C31D C32D H32N . . 109.5 ?
H32M C32D H32N . . 109.5 ?
C31D C32D H32O . . 109.5 ?
H32M C32D H32O . . 109.5 ?
H32N C32D H32O . . 109.5 ?
O1B B1B N1B . . 110.72(18) ?
O1B B1B N5B . . 117.42(19) ?
N1B B1B N5B . . 102.59(18) ?
O1B B1B N3B . . 118.1(2) ?
N1B B1B N3B . . 103.49(17) ?
N5B B1B N3B . . 102.61(18) ?
C8C N1C C1C . . 112.88(19) ?
C8C N1C B1C . . 123.24(18) ?
C1C N1C B1C . . 122.78(19) ?
C8C N2C C9C . . 116.7(2) ?
C16C N3C C9C . . 113.21(18) ?
C16C N3C B1C . . 122.8(2) ?
C9C N3C B1C . . 123.29(19) ?
C16C N4C C17C . . 116.72(19) ?
C24C N5C C17C . . 113.03(19) ?
C24C N5C B1C . . 123.58(19) ?
C17C N5C B1C . . 122.65(18) ?
C24C N6C C1C . . 117.39(17) ?
N6C C1C N1C . . 122.3(2) ?
N6C C1C C2C . . 130.14(19) ?
N1C C1C C2C . . 105.85(19) ?
C3C C2C C7C . . 120.5(2) ?
C3C C2C C1C . . 132.3(2) ?
C7C C2C C1C . . 107.12(18) ?
C4C C3C C2C . . 117.7(2) ?
C4C C3C H3CA . . 121.1 ?
C2C C3C H3CA . . 121.1 ?
C3C C4C C5C . . 121.8(2) ?
C3C C4C H4CA . . 119.1 ?
C5C C4C H4CA . . 119.1 ?
C6C C5C C4C . . 121.5(3) ?
C6C C5C H5CA . . 119.3 ?
C4C C5C H5CA . . 119.3 ?
C5C C6C C7C . . 117.8(2) ?
C5C C6C H6CA . . 121.1 ?
C7C C6C H6CA . . 121.1 ?
C6C C7C C2C . . 120.7(2) ?
C6C C7C C8C . . 132.2(2) ?
C2C C7C C8C . . 107.0(2) ?
N2C C8C N1C . . 122.8(2) ?
N2C C8C C7C . . 130.1(2) ?
N1C C8C C7C . . 105.51(18) ?
N2C C9C N3C . . 122.52(18) ?
N2C C9C C10C . . 131.0(2) ?
N3C C9C C10C . . 105.31(18) ?
C11C C10C C15C . . 120.49(19) ?
C11C C10C C9C . . 132.2(2) ?
C15C C10C C9C . . 107.25(19) ?
C12C C11C C10C . . 117.6(2) ?
C12C C11C H11B . . 121.2 ?
C10C C11C H11B . . 121.2 ?
C11C C12C C13C . . 121.8(2) ?
C11C C12C H12B . . 119.1 ?
C13C C12C H12B . . 119.1 ?
C14C C13C C12C . . 121.2(2) ?
C14C C13C H13B . . 119.4 ?
C12C C13C H13B . . 119.4 ?
C13C C14C C15C . . 118.0(2) ?
C13C C14C H14B . . 121.0 ?
C15C C14C H14B . . 121.0 ?
C14C C15C C10C . . 120.7(2) ?
C14C C15C C16C . . 132.3(2) ?
C10C C15C C16C . . 106.97(18) ?
N4C C16C N3C . . 122.39(19) ?
N4C C16C C15C . . 130.6(2) ?
N3C C16C C15C . . 105.83(19) ?
N4C C17C N5C . . 122.6(2) ?
N4C C17C C18C . . 130.0(2) ?
N5C C17C C18C . . 105.88(18) ?
C19C C18C C23C . . 120.7(2) ?
C19C C18C C17C . . 132.5(2) ?
C23C C18C C17C . . 106.8(2) ?
C20C C19C C18C . . 118.3(2) ?
C20C C19C H19B . . 120.8 ?
C18C C19C H19B . . 120.8 ?
C19C C20C C21C . . 120.9(2) ?
C19C C20C H20B . . 119.5 ?
C21C C20C H20B . . 119.5 ?
C22C C21C C20C . . 121.7(2) ?
C22C C21C H21B . . 119.1 ?
C20C C21C H21B . . 119.1 ?
C21C C22C C23C . . 117.9(2) ?
C21C C22C H22B . . 121.0 ?
C23C C22C H22B . . 121.0 ?
C22C C23C C18C . . 120.3(2) ?
C22C C23C C24C . . 132.4(2) ?
C18C C23C C24C . . 107.14(19) ?
N6C C24C N5C . . 122.1(2) ?
N6C C24C C23C . . 130.92(19) ?
N5C C24C C23C . . 105.76(19) ?
C25C O1C B1C . . 125.3(3) ?
O1C C25C C26C . . 116.1(4) ?
O1C C25C H25G . . 108.3 ?
C26C C25C H25G . . 108.3 ?
O1C C25C H25H . . 108.3 ?
C26C C25C H25H . . 108.3 ?
H25G C25C H25H . . 107.4 ?
C25C C26C C27C . . 114.4(5) ?
C25C C26C H26G . . 108.7 ?
C27C C26C H26G . . 108.7 ?
C25C C26C H26H . . 108.7 ?
C27C C26C H26H . . 108.7 ?
H26G C26C H26H . . 107.6 ?
C26C C27C C28C . . 113.4(4) ?
C26C C27C H27G . . 108.9 ?
C28C C27C H27G . . 108.9 ?
C26C C27C H27H . . 108.9 ?
C28C C27C H27H . . 108.9 ?
H27G C27C H27H . . 107.7 ?
C29C C28C C27C . . 117.0(6) ?
C29C C28C H28G . . 108.0 ?
C27C C28C H28G . . 108.0 ?
C29C C28C H28H . . 108.0 ?
C27C C28C H28H . . 108.0 ?
H28G C28C H28H . . 107.3 ?
C28C C29C C30C . . 113.8(5) ?
C28C C29C H29G . . 108.8 ?
C30C C29C H29G . . 108.8 ?
C28C C29C H29H . . 108.8 ?
C30C C29C H29H . . 108.8 ?
H29G C29C H29H . . 107.7 ?
C31C C30C C29C . . 115.7(5) ?
C31C C30C H30G . . 108.4 ?
C29C C30C H30G . . 108.4 ?
C31C C30C H30H . . 108.4 ?
C29C C30C H30H . . 108.4 ?
H30G C30C H30H . . 107.4 ?
C30C C31C C32C . . 113.5(8) ?
C30C C31C H31G . . 108.9 ?
C32C C31C H31G . . 108.9 ?
C30C C31C H31H . . 108.9 ?
C32C C31C H31H . . 108.9 ?
H31G C31C H31H . . 107.7 ?
C31C C32C H32G . . 109.5 ?
C31C C32C H32H . . 109.5 ?
H32G C32C H32H . . 109.5 ?
C31C C32C H32I . . 109.5 ?
H32G C32C H32I . . 109.5 ?
H32H C32C H32I . . 109.5 ?
C25E O1E B1C . . 128.0(3) ?
O1E C25E C26E . . 116.4(4) ?
O1E C25E H25J . . 108.2 ?
C26E C25E H25J . . 108.2 ?
O1E C25E H25K . . 108.2 ?
C26E C25E H25K . . 108.2 ?
H25J C25E H25K . . 107.3 ?
C25E C26E C27E . . 113.0(5) ?
C25E C26E H26J . . 109.0 ?
C27E C26E H26J . . 109.0 ?
C25E C26E H26K . . 109.0 ?
C27E C26E H26K . . 109.0 ?
H26J C26E H26K . . 107.8 ?
C26E C27E C28E . . 112.6(5) ?
C26E C27E H27J . . 109.1 ?
C28E C27E H27J . . 109.1 ?
C26E C27E H27K . . 109.1 ?
C28E C27E H27K . . 109.1 ?
H27J C27E H27K . . 107.8 ?
C27E C28E C29E . . 115.5(7) ?
C27E C28E H28J . . 108.4 ?
C29E C28E H28J . . 108.4 ?
C27E C28E H28K . . 108.4 ?
C29E C28E H28K . . 108.4 ?
H28J C28E H28K . . 107.5 ?
C30E C29E C28E . . 113.3(7) ?
C30E C29E H29J . . 108.9 ?
C28E C29E H29J . . 108.9 ?
C30E C29E H29K . . 108.9 ?
C28E C29E H29K . . 108.9 ?
H29J C29E H29K . . 107.7 ?
C29E C30E C31E . . 111.6(6) ?
C29E C30E H30J . . 109.3 ?
C31E C30E H30J . . 109.3 ?
C29E C30E H30K . . 109.3 ?
C31E C30E H30K . . 109.3 ?
H30J C30E H30K . . 108.0 ?
C30E C31E C32E . . 105.4(8) ?
C30E C31E H31J . . 110.7 ?
C32E C31E H31J . . 110.7 ?
C30E C31E H31K . . 110.7 ?
C32E C31E H31K . . 110.7 ?
H31J C31E H31K . . 108.8 ?
C31E C32E H32J . . 109.5 ?
C31E C32E H32K . . 109.5 ?
H32J C32E H32K . . 109.5 ?
C31E C32E H32L . . 109.5 ?
H32J C32E H32L . . 109.5 ?
H32K C32E H32L . . 109.5 ?
O1E B1C N5C . . 113.6(2) ?
O1C B1C N5C . . 113.6(2) ?
O1E B1C N1C . . 114.8(2) ?
O1C B1C N1C . . 114.8(2) ?
N5C B1C N1C . . 103.66(17) ?
O1E B1C N3C . . 117.28(18) ?
O1C B1C N3C . . 117.28(18) ?
N5C B1C N3C . . 102.80(18) ?
N1C B1C N3C . . 102.97(19) ?
H1WB O1W H1WA . . 98.6 ?

loop_
_geom_bond_atom_site_label_1
_geom_bond_atom_site_label_2
_geom_bond_site_symmetry_2
_geom_bond_distance
_geom_bond_publ_flag
O1A B1A . 1.416(3) ?
O1A C25A . 1.429(3) ?
N1A C1A . 1.362(3) ?
N1A C8A . 1.367(3) ?
N1A B1A . 1.503(3) ?
N2A C8A . 1.342(3) ?
N2A C9A . 1.347(3) ?
N3A C9A . 1.368(3) ?
N3A C16A . 1.371(3) ?
N3A B1A . 1.510(3) ?
N4A C17A . 1.343(3) ?
N4A C16A . 1.352(3) ?
N5A C24A . 1.362(3) ?
N5A C17A . 1.372(3) ?
N5A B1A . 1.508(3) ?
N6A C1A . 1.342(3) ?
N6A C24A . 1.347(3) ?
C1A C2A . 1.457(3) ?
C2A C3A . 1.394(3) ?
C2A C7A . 1.419(3) ?
C3A C4A . 1.384(4) ?
C3A H3AA . 0.9500 ?
C4A C5A . 1.393(4) ?
C4A H4AA . 0.9500 ?
C5A C6A . 1.382(3) ?
C5A H5AA . 0.9500 ?
C6A C7A . 1.393(3) ?
C6A H6AA . 0.9500 ?
C7A C8A . 1.456(3) ?
C9A C10A . 1.450(3) ?
C10A C11A . 1.397(3) ?
C10A C15A . 1.422(3) ?
C11A C12A . 1.378(4) ?
C11A H11A . 0.9500 ?
C12A C13A . 1.403(4) ?
C12A H12A . 0.9500 ?
C13A C14A . 1.379(4) ?
C13A H13A . 0.9500 ?
C14A C15A . 1.397(3) ?
C14A H14A . 0.9500 ?
C15A C16A . 1.449(3) ?
C17A C18A . 1.454(3) ?
C18A C19A . 1.396(3) ?
C18A C23A . 1.419(3) ?
C19A C20A . 1.382(3) ?
C19A H19A . 0.9500 ?
C20A C21A . 1.396(4) ?
C20A H20A . 0.9500 ?
C21A C22A . 1.384(4) ?
C21A H21A . 0.9500 ?
C22A C23A . 1.393(3) ?
C22A H22A . 0.9500 ?
C23A C24A . 1.460(3) ?
C25A C26A . 1.475(4) ?
C25A H25A . 0.9900 ?
C25A H25B . 0.9900 ?
C26A C27A . 1.537(4) ?
C26A H26A . 0.9900 ?
C26A H26B . 0.9900 ?
C27A C28A . 1.497(4) ?
C27A H27A . 0.9900 ?
C27A H27B . 0.9900 ?
C28A C29A . 1.520(4) ?
C28A H28A . 0.9900 ?
C28A H28B . 0.9900 ?
C29A C30A . 1.502(4) ?
C29A H29A . 0.9900 ?
C29A H29B . 0.9900 ?
C30A C31A . 1.515(4) ?
C30A H30A . 0.9900 ?
C30A H30B . 0.9900 ?
C31A C32A . 1.510(4) ?
C31A H31A . 0.9900 ?
C31A H31B . 0.9900 ?
C32A H32A . 0.9800 ?
C32A H32B . 0.9800 ?
C32A H32C . 0.9800 ?
N1B C8B . 1.363(3) ?
N1B C1B . 1.364(3) ?
N1B B1B . 1.501(3) ?
N2B C8B . 1.343(3) ?
N2B C9B . 1.346(3) ?
N3B C9B . 1.367(3) ?
N3B C16B . 1.375(3) ?
N3B B1B . 1.506(3) ?
N4B C16B . 1.340(3) ?
N4B C17B . 1.347(3) ?
N5B C17B . 1.368(3) ?
N5B C24B . 1.368(3) ?
N5B B1B . 1.504(3) ?
N6B C1B . 1.346(3) ?
N6B C24B . 1.350(3) ?
C1B C2B . 1.456(3) ?
C2B C3B . 1.395(3) ?
C2B C7B . 1.418(3) ?
C3B C4B . 1.385(3) ?
C3B H3BA . 0.9500 ?
C4B C5B . 1.395(3) ?
C4B H4BA . 0.9500 ?
C5B C6B . 1.384(3) ?
C5B H5BA . 0.9500 ?
C6B C7B . 1.389(3) ?
C6B H6BA . 0.9500 ?
C7B C8B . 1.455(3) ?
C9B C10B . 1.458(3) ?
C10B C11B . 1.393(3) ?
C10B C15B . 1.416(3) ?
C11B C12B . 1.384(3) ?
C11B H11C . 0.9500 ?
C12B C13B . 1.399(4) ?
C12B H12C . 0.9500 ?
C13B C14B . 1.378(3) ?
C13B H13C . 0.9500 ?
C14B C15B . 1.393(3) ?
C14B H14C . 0.9500 ?
C15B C16B . 1.450(3) ?
C17B C18B . 1.452(3) ?
C18B C19B . 1.390(3) ?
C18B C23B . 1.423(3) ?
C19B C20B . 1.386(4) ?
C19B H19C . 0.9500 ?
C20B C21B . 1.393(4) ?
C20B H20C . 0.9500 ?
C21B C22B . 1.380(4) ?
C21B H21C . 0.9500 ?
C22B C23B . 1.392(3) ?
C22B H22C . 0.9500 ?
C23B C24B . 1.461(3) ?
O1B B1B . 1.421(3) ?
O1B C25B . 1.429(3) ?
O1B C25D . 1.429(3) ?
C25B C26B . 1.511(4) ?
C25B H25C . 0.9900 ?
C25B H25D . 0.9900 ?
C26B C27B . 1.503(5) ?
C26B H26C . 0.9900 ?
C26B H26D . 0.9900 ?
C27B C28B . 1.536(5) ?
C27B H27C . 0.9900 ?
C27B H27D . 0.9900 ?
C28B C29B . 1.516(6) ?
C28B H28C . 0.9900 ?
C28B H28D . 0.9900 ?
C29B C30B . 1.568(6) ?
C29B H29C . 0.9900 ?
C29B H29D . 0.9900 ?
C30B C31B . 1.553(6) ?
C30B H30C . 0.9900 ?
C30B H30D . 0.9900 ?
C31B C32B . 1.484(6) ?
C31B H31C . 0.9900 ?
C31B H31D . 0.9900 ?
C32B H32D . 0.9800 ?
C32B H32E . 0.9800 ?
C32B H32F . 0.9800 ?
C25D C26D . 1.511(4) ?
C25D H25E . 0.9900 ?
C25D H25F . 0.9900 ?
C26D C27D . 1.447(9) ?
C26D H26E . 0.9900 ?
C26D H26F . 0.9900 ?
C27D C28D . 1.557(10) ?
C27D H27E . 0.9900 ?
C27D H27F . 0.9900 ?
C28D C29D . 1.573(10) ?
C28D H28E . 0.9900 ?
C28D H28F . 0.9900 ?
C29D C30D . 1.544(10) ?
C29D H29E . 0.9900 ?
C29D H29F . 0.9900 ?
C30D C31D . 1.511(10) ?
C30D H30E . 0.9900 ?
C30D H30F . 0.9900 ?
C31D C32D . 1.462(10) ?
C31D H31E . 0.9900 ?
C31D H31F . 0.9900 ?
C32D H32M . 0.9800 ?
C32D H32N . 0.9800 ?
C32D H32O . 0.9800 ?
N1C C8C . 1.367(3) ?
N1C C1C . 1.369(3) ?
N1C B1C . 1.500(3) ?
N2C C8C . 1.347(3) ?
N2C C9C . 1.347(3) ?
N3C C16C . 1.365(3) ?
N3C C9C . 1.369(3) ?
N3C B1C . 1.507(3) ?
N4C C16C . 1.346(3) ?
N4C C17C . 1.347(3) ?
N5C C24C . 1.363(3) ?
N5C C17C . 1.366(3) ?
N5C B1C . 1.496(3) ?
N6C C24C . 1.348(3) ?
N6C C1C . 1.349(3) ?
C1C C2C . 1.447(3) ?
C2C C3C . 1.397(3) ?
C2C C7C . 1.428(3) ?
C3C C4C . 1.380(4) ?
C3C H3CA . 0.9500 ?
C4C C5C . 1.397(4) ?
C4C H4CA . 0.9500 ?
C5C C6C . 1.386(4) ?
C5C H5CA . 0.9500 ?
C6C C7C . 1.393(4) ?
C6C H6CA . 0.9500 ?
C7C C8C . 1.457(3) ?
C9C C10C . 1.463(3) ?
C10C C11C . 1.396(3) ?
C10C C15C . 1.424(3) ?
C11C C12C . 1.387(3) ?
C11C H11B . 0.9500 ?
C12C C13C . 1.394(3) ?
C12C H12B . 0.9500 ?
C13C C14C . 1.385(3) ?
C13C H13B . 0.9500 ?
C14C C15C . 1.393(3) ?
C14C H14B . 0.9500 ?
C15C C16C . 1.456(3) ?
C17C C18C . 1.456(3) ?
C18C C19C . 1.388(4) ?
C18C C23C . 1.427(3) ?
C19C C20C . 1.384(3) ?
C19C H19B . 0.9500 ?
C20C C21C . 1.397(3) ?
C20C H20B . 0.9500 ?
C21C C22C . 1.387(3) ?
C21C H21B . 0.9500 ?
C22C C23C . 1.390(3) ?
C22C H22B . 0.9500 ?
C23C C24C . 1.457(3) ?
O1C C25C . 1.274(4) ?
O1C B1C . 1.406(3) ?
C25C C26C . 1.494(5) ?
C25C H25G . 0.9900 ?
C25C H25H . 0.9900 ?
C26C C27C . 1.510(6) ?
C26C H26G . 0.9900 ?
C26C H26H . 0.9900 ?
C27C C28C . 1.520(6) ?
C27C H27G . 0.9900 ?
C27C H27H . 0.9900 ?
C28C C29C . 1.520(6) ?
C28C H28G . 0.9900 ?
C28C H28H . 0.9900 ?
C29C C30C . 1.527(6) ?
C29C H29G . 0.9900 ?
C29C H29H . 0.9900 ?
C30C C31C . 1.517(6) ?
C30C H30G . 0.9900 ?
C30C H30H . 0.9900 ?
C31C C32C . 1.518(8) ?
C31C H31G . 0.9900 ?
C31C H31H . 0.9900 ?
C32C H32G . 0.9800 ?
C32C H32H . 0.9800 ?
C32C H32I . 0.9800 ?
O1E C25E . 1.276(4) ?
O1E B1C . 1.406(3) ?
C25E C26E . 1.484(6) ?
C25E H25J . 0.9900 ?
C25E H25K . 0.9900 ?
C26E C27E . 1.516(7) ?
C26E H26J . 0.9900 ?
C26E H26K . 0.9900 ?
C27E C28E . 1.517(8) ?
C27E H27J . 0.9900 ?
C27E H27K . 0.9900 ?
C28E C29E . 1.523(8) ?
C28E H28J . 0.9900 ?
C28E H28K . 0.9900 ?
C29E C30E . 1.505(7) ?
C29E H29J . 0.9900 ?
C29E H29K . 0.9900 ?
C30E C31E . 1.540(8) ?
C30E H30J . 0.9900 ?
C30E H30K . 0.9900 ?
C31E C32E . 1.545(10) ?
C31E H31J . 0.9900 ?
C31E H31K . 0.9900 ?
C32E H32J . 0.9800 ?
C32E H32K . 0.9800 ?
C32E H32L . 0.9800 ?
O1W H1WB . 0.8400 ?
O1W H1WA . 0.8400 ?

loop_
_geom_hbond_atom_site_label_D
_geom_hbond_atom_site_label_H
_geom_hbond_atom_site_label_A
_geom_hbond_site_symmetry_A
_geom_hbond_distance_DH
_geom_hbond_distance_HA
_geom_hbond_distance_DA
_geom_hbond_angle_DHA
_geom_hbond_publ_flag
O1W H1WB N6A . 0.84 2.16 3.005(8) 179.4 yes
O1W H1WA N4B 2_666 0.84 2.20 3.043(9) 179.4 yes

loop_
_geom_torsion_atom_site_label_1
_geom_torsion_atom_site_label_2
_geom_torsion_atom_site_label_3
_geom_torsion_atom_site_label_4
_geom_torsion_site_symmetry_1
_geom_torsion_site_symmetry_2
_geom_torsion_site_symmetry_3
_geom_torsion_site_symmetry_4
_geom_torsion
_geom_torsion_publ_flag
C24A N6A C1A N1A . . . . -9.4(3) ?
C24A N6A C1A C2A . . . . 151.6(2) ?
C8A N1A C1A N6A . . . . 153.4(2) ?
B1A N1A C1A N6A . . . . -13.3(3) ?
C8A N1A C1A C2A . . . . -11.3(2) ?
B1A N1A C1A C2A . . . . -178.0(2) ?
N6A C1A C2A C3A . . . . 15.6(4) ?
N1A C1A C2A C3A . . . . 179.0(2) ?
N6A C1A C2A C7A . . . . -156.3(2) ?
N1A C1A C2A C7A . . . . 7.1(2) ?
C7A C2A C3A C4A . . . . 0.3(3) ?
C1A C2A C3A C4A . . . . -170.6(2) ?
C2A C3A C4A C5A . . . . 0.3(4) ?
C3A C4A C5A C6A . . . . -0.4(4) ?
C4A C5A C6A C7A . . . . 0.0(4) ?
C5A C6A C7A C2A . . . . 0.6(3) ?
C5A C6A C7A C8A . . . . 171.7(2) ?
C3A C2A C7A C6A . . . . -0.8(3) ?
C1A C2A C7A C6A . . . . 172.2(2) ?
C3A C2A C7A C8A . . . . -173.9(2) ?
C1A C2A C7A C8A . . . . -0.9(2) ?
C9A N2A C8A N1A . . . . 8.4(3) ?
C9A N2A C8A C7A . . . . -152.9(2) ?
C1A N1A C8A N2A . . . . -154.2(2) ?
B1A N1A C8A N2A . . . . 12.5(3) ?
C1A N1A C8A C7A . . . . 10.8(2) ?
B1A N1A C8A C7A . . . . 177.5(2) ?
C6A C7A C8A N2A . . . . -13.9(4) ?
C2A C7A C8A N2A . . . . 158.0(2) ?
C6A C7A C8A N1A . . . . -177.6(2) ?
C2A C7A C8A N1A . . . . -5.7(2) ?
C8A N2A C9A N3A . . . . -7.7(3) ?
C8A N2A C9A C10A . . . . 153.0(2) ?
C16A N3A C9A N2A . . . . 153.0(2) ?
B1A N3A C9A N2A . . . . -13.8(3) ?
C16A N3A C9A C10A . . . . -11.5(2) ?
B1A N3A C9A C10A . . . . -178.27(19) ?
N2A C9A C10A C11A . . . . 17.6(4) ?
N3A C9A C10A C11A . . . . -179.3(2) ?
N2A C9A C10A C15A . . . . -156.2(2) ?
N3A C9A C10A C15A . . . . 6.9(2) ?
C15A C10A C11A C12A . . . . 0.3(3) ?
C9A C10A C11A C12A . . . . -172.8(2) ?
C10A C11A C12A C13A . . . . 0.6(4) ?
C11A C12A C13A C14A . . . . -0.6(4) ?
C12A C13A C14A C15A . . . . -0.4(4) ?
C13A C14A C15A C10A . . . . 1.3(3) ?
C13A C14A C15A C16A . . . . 173.2(2) ?
C11A C10A C15A C14A . . . . -1.3(3) ?
C9A C10A C15A C14A . . . . 173.4(2) ?
C11A C10A C15A C16A . . . . -175.02(19) ?
C9A C10A C15A C16A . . . . -0.3(2) ?
C17A N4A C16A N3A . . . . 9.2(3) ?
C17A N4A C16A C15A . . . . -152.6(2) ?
C9A N3A C16A N4A . . . . -154.1(2) ?
B1A N3A C16A N4A . . . . 12.5(3) ?
C9A N3A C16A C15A . . . . 11.3(2) ?
B1A N3A C16A C15A . . . . 177.93(19) ?
C14A C15A C16A N4A . . . . -14.9(4) ?
C10A C15A C16A N4A . . . . 157.8(2) ?
C14A C15A C16A N3A . . . . -179.0(2) ?
C10A C15A C16A N3A . . . . -6.3(2) ?
C16A N4A C17A N5A . . . . -8.4(3) ?
C16A N4A C17A C18A . . . . 154.0(2) ?
C24A N5A C17A N4A . . . . 154.4(2) ?
B1A N5A C17A N4A . . . . -14.2(3) ?
C24A N5A C17A C18A . . . . -11.6(2) ?
B1A N5A C17A C18A . . . . 179.84(19) ?
N4A C17A C18A C19A . . . . 16.3(4) ?
N5A C17A C18A C19A . . . . -179.2(2) ?
N4A C17A C18A C23A . . . . -157.5(2) ?
N5A C17A C18A C23A . . . . 7.0(2) ?
C23A C18A C19A C20A . . . . 0.0(3) ?
C17A C18A C19A C20A . . . . -173.1(2) ?
C18A C19A C20A C21A . . . . 0.4(3) ?
C19A C20A C21A C22A . . . . 0.0(4) ?
C20A C21A C22A C23A . . . . -0.9(3) ?
C21A C22A C23A C18A . . . . 1.3(3) ?
C21A C22A C23A C24A . . . . 174.0(2) ?
C19A C18A C23A C22A . . . . -0.9(3) ?
C17A C18A C23A C22A . . . . 173.7(2) ?
C19A C18A C23A C24A . . . . -175.2(2) ?
C17A C18A C23A C24A . . . . -0.6(2) ?
C1A N6A C24A N5A . . . . 9.4(3) ?
C1A N6A C24A C23A . . . . -154.0(2) ?
C17A N5A C24A N6A . . . . -155.6(2) ?
B1A N5A C24A N6A . . . . 13.2(3) ?
C17A N5A C24A C23A . . . . 11.2(2) ?
B1A N5A C24A C23A . . . . 179.9(2) ?
C22A C23A C24A N6A . . . . -14.1(4) ?
C18A C23A C24A N6A . . . . 159.4(2) ?
C22A C23A C24A N5A . . . . -179.6(2) ?
C18A C23A C24A N5A . . . . -6.1(2) ?
B1A O1A C25A C26A . . . . 110.0(3) ?
O1A C25A C26A C27A . . . . 174.7(2) ?
C25A C26A C27A C28A . . . . -175.7(3) ?
C26A C27A C28A C29A . . . . 176.8(3) ?
C27A C28A C29A C30A . . . . -175.4(3) ?
C28A C29A C30A C31A . . . . 173.6(3) ?
C29A C30A C31A C32A . . . . -179.4(2) ?
C25A O1A B1A N1A . . . . -177.44(19) ?
C25A O1A B1A N5A . . . . 64.0(3) ?
C25A O1A B1A N3A . . . . -57.8(3) ?
C1A N1A B1A O1A . . . . -95.9(3) ?
C8A N1A B1A O1A . . . . 98.8(2) ?
C1A N1A B1A N5A . . . . 30.2(3) ?
C8A N1A B1A N5A . . . . -135.1(2) ?
C1A N1A B1A N3A . . . . 136.8(2) ?
C8A N1A B1A N3A . . . . -28.5(3) ?
C24A N5A B1A O1A . . . . 93.1(2) ?
C17A N5A B1A O1A . . . . -99.5(3) ?
C24A N5A B1A N1A . . . . -30.1(3) ?
C17A N5A B1A N1A . . . . 137.4(2) ?
C24A N5A B1A N3A . . . . -137.5(2) ?
C17A N5A B1A N3A . . . . 29.9(3) ?
C9A N3A B1A O1A . . . . -94.8(2) ?
C16A N3A B1A O1A . . . . 99.9(2) ?
C9A N3A B1A N1A . . . . 29.1(3) ?
C16A N3A B1A N1A . . . . -136.2(2) ?
C9A N3A B1A N5A . . . . 136.29(19) ?
C16A N3A B1A N5A . . . . -29.0(3) ?
C24B N6B C1B N1B . . . . -8.2(3) ?
C24B N6B C1B C2B . . . . 156.6(2) ?
C8B N1B C1B N6B . . . . 156.63(19) ?
B1B N1B C1B N6B . . . . -14.5(3) ?
C8B N1B C1B C2B . . . . -11.5(2) ?
B1B N1B C1B C2B . . . . 177.39(18) ?
N6B C1B C2B C3B . . . . 17.5(4) ?
N1B C1B C2B C3B . . . . -175.8(2) ?
N6B C1B C2B C7B . . . . -160.0(2) ?
N1B C1B C2B C7B . . . . 6.7(2) ?
C7B C2B C3B C4B . . . . -1.4(3) ?
C1B C2B C3B C4B . . . . -178.6(2) ?
C2B C3B C4B C5B . . . . 1.2(3) ?
C3B C4B C5B C6B . . . . 0.7(3) ?
C4B C5B C6B C7B . . . . -2.3(3) ?
C5B C6B C7B C2B . . . . 2.1(3) ?
C5B C6B C7B C8B . . . . 179.3(2) ?
C3B C2B C7B C6B . . . . -0.2(3) ?
C1B C2B C7B C6B . . . . 177.64(19) ?
C3B C2B C7B C8B . . . . -178.10(19) ?
C1B C2B C7B C8B . . . . -0.2(2) ?
C9B N2B C8B N1B . . . . 8.1(3) ?
C9B N2B C8B C7B . . . . -154.6(2) ?
C1B N1B C8B N2B . . . . -155.1(2) ?
B1B N1B C8B N2B . . . . 16.1(3) ?
C1B N1B C8B C7B . . . . 11.3(2) ?
B1B N1B C8B C7B . . . . -177.44(18) ?
C6B C7B C8B N2B . . . . -18.9(4) ?
C2B C7B C8B N2B . . . . 158.6(2) ?
C6B C7B C8B N1B . . . . 176.1(2) ?
C2B C7B C8B N1B . . . . -6.4(2) ?
C8B N2B C9B N3B . . . . -10.1(3) ?
C8B N2B C9B C10B . . . . 151.0(2) ?
C16B N3B C9B N2B . . . . 154.0(2) ?
B1B N3B C9B N2B . . . . -11.9(3) ?
C16B N3B C9B C10B . . . . -10.9(2) ?
B1B N3B C9B C10B . . . . -176.88(19) ?
N2B C9B C10B C11B . . . . 16.2(4) ?
N3B C9B C10B C11B . . . . 179.7(2) ?
N2B C9B C10B C15B . . . . -156.8(2) ?
N3B C9B C10B C15B . . . . 6.8(2) ?
C15B C10B C11B C12B . . . . 0.2(3) ?
C9B C10B C11B C12B . . . . -171.9(2) ?
C10B C11B C12B C13B . . . . 0.1(4) ?
C11B C12B C13B C14B . . . . 0.1(4) ?
C12B C13B C14B C15B . . . . -0.7(4) ?
C13B C14B C15B C10B . . . . 1.1(3) ?
C13B C14B C15B C16B . . . . 172.9(2) ?
C11B C10B C15B C14B . . . . -0.9(3) ?
C9B C10B C15B C14B . . . . 173.0(2) ?
C11B C10B C15B C16B . . . . -174.5(2) ?
C9B C10B C15B C16B . . . . -0.6(2) ?
C17B N4B C16B N3B . . . . 10.4(3) ?
C17B N4B C16B C15B . . . . -152.4(2) ?
C9B N3B C16B N4B . . . . -155.7(2) ?
B1B N3B C16B N4B . . . . 10.1(3) ?
C9B N3B C16B C15B . . . . 10.6(2) ?
B1B N3B C16B C15B . . . . 176.33(19) ?
C14B C15B C16B N4B . . . . -13.4(4) ?
C10B C15B C16B N4B . . . . 159.3(2) ?
C14B C15B C16B N3B . . . . -178.4(2) ?
C10B C15B C16B N3B . . . . -5.7(2) ?
C16B N4B C17B N5B . . . . -7.8(3) ?
C16B N4B C17B C18B . . . . 155.4(2) ?
C24B N5B C17B N4B . . . . 154.7(2) ?
B1B N5B C17B N4B . . . . -15.6(3) ?
C24B N5B C17B C18B . . . . -12.0(2) ?
B1B N5B C17B C18B . . . . 177.66(19) ?
N4B C17B C18B C19B . . . . 18.6(4) ?
N5B C17B C18B C19B . . . . -176.1(2) ?
N4B C17B C18B C23B . . . . -158.4(2) ?
N5B C17B C18B C23B . . . . 6.9(2) ?
C23B C18B C19B C20B . . . . -2.6(3) ?
C17B C18B C19B C20B . . . . -179.3(2) ?
C18B C19B C20B C21B . . . . 2.1(4) ?
C19B C20B C21B C22B . . . . 0.1(4) ?
C20B C21B C22B C23B . . . . -1.8(4) ?
C21B C22B C23B C18B . . . . 1.1(3) ?
C21B C22B C23B C24B . . . . 179.1(2) ?
C19B C18B C23B C22B . . . . 1.1(3) ?
C17B C18B C23B C22B . . . . 178.4(2) ?
C19B C18B C23B C24B . . . . -177.3(2) ?
C17B C18B C23B C24B . . . . 0.0(2) ?
C1B N6B C24B N5B . . . . 7.5(3) ?
C1B N6B C24B C23B . . . . -155.6(2) ?
C17B N5B C24B N6B . . . . -154.7(2) ?
B1B N5B C24B N6B . . . . 15.7(3) ?
C17B N5B C24B C23B . . . . 12.0(2) ?
B1B N5B C24B C23B . . . . -177.59(18) ?
C22B C23B C24B N6B . . . . -19.8(4) ?
C18B C23B C24B N6B . . . . 158.4(2) ?
C22B C23B C24B N5B . . . . 174.9(2) ?
C18B C23B C24B N5B . . . . -6.9(2) ?
B1B O1B C25B C26B . . . . 105.0(2) ?
O1B C25B C26B C27B . . . . 65.9(3) ?
C25B C26B C27B C28B . . . . -171.3(4) ?
C26B C27B C28B C29B . . . . 59.0(7) ?
C27B C28B C29B C30B . . . . 71.1(7) ?
C28B C29B C30B C31B . . . . -170.4(5) ?
C29B C30B C31B C32B . . . . -69.2(6) ?
B1B O1B C25D C26D . . . . 105.0(2) ?
O1B C25D C26D C27D . . . . 38.3(9) ?
C25D C26D C27D C28D . . . . 179.8(10) ?
C26D C27D C28D C29D . . . . 171.4(12) ?
C27D C28D C29D C30D . . . . -62.7(14) ?
C28D C29D C30D C31D . . . . -139.0(9) ?
C29D C30D C31D C32D . . . . 87.0(15) ?
C25B O1B B1B N1B . . . . -165.08(18) ?
C25D O1B B1B N1B . . . . -165.08(18) ?
C25B O1B B1B N5B . . . . 77.6(3) ?
C25D O1B B1B N5B . . . . 77.6(3) ?
C25B O1B B1B N3B . . . . -46.1(3) ?
C25D O1B B1B N3B . . . . -46.1(3) ?
C8B N1B B1B O1B . . . . 95.1(2) ?
C1B N1B B1B O1B . . . . -94.6(2) ?
C8B N1B B1B N5B . . . . -138.82(19) ?
C1B N1B B1B N5B . . . . 31.5(2) ?
C8B N1B B1B N3B . . . . -32.3(3) ?
C1B N1B B1B N3B . . . . 137.99(19) ?
C17B N5B B1B O1B . . . . -101.0(2) ?
C24B N5B B1B O1B . . . . 89.7(3) ?
C17B N5B B1B N1B . . . . 137.43(19) ?
C24B N5B B1B N1B . . . . -32.0(2) ?
C17B N5B B1B N3B . . . . 30.3(3) ?
C24B N5B B1B N3B . . . . -139.10(19) ?
C9B N3B B1B O1B . . . . -92.4(3) ?
C16B N3B B1B O1B . . . . 103.3(2) ?
C9B N3B B1B N1B . . . . 30.3(3) ?
C16B N3B B1B N1B . . . . -134.0(2) ?
C9B N3B B1B N5B . . . . 136.8(2) ?
C16B N3B B1B N5B . . . . -27.6(3) ?
C24C N6C C1C N1C . . . . -6.6(3) ?
C24C N6C C1C C2C . . . . 156.4(2) ?
C8C N1C C1C N6C . . . . 153.4(2) ?
B1C N1C C1C N6C . . . . -15.0(3) ?
C8C N1C C1C C2C . . . . -13.1(2) ?
B1C N1C C1C C2C . . . . 178.50(19) ?
N6C C1C C2C C3C . . . . 18.6(4) ?
N1C C1C C2C C3C . . . . -176.4(2) ?
N6C C1C C2C C7C . . . . -157.4(2) ?
N1C C1C C2C C7C . . . . 7.7(2) ?
C7C C2C C3C C4C . . . . -1.4(3) ?
C1C C2C C3C C4C . . . . -176.9(2) ?
C2C C3C C4C C5C . . . . 1.7(4) ?
C3C C4C C5C C6C . . . . -0.5(5) ?
C4C C5C C6C C7C . . . . -1.1(4) ?
C5C C6C C7C C2C . . . . 1.4(4) ?
C5C C6C C7C C8C . . . . 177.0(3) ?
C3C C2C C7C C6C . . . . -0.1(3) ?
C1C C2C C7C C6C . . . . 176.3(2) ?
C3C C2C C7C C8C . . . . -176.7(2) ?
C1C C2C C7C C8C . . . . -0.3(2) ?
C9C N2C C8C N1C . . . . 8.2(3) ?
C9C N2C C8C C7C . . . . -155.2(2) ?
C1C N1C C8C N2C . . . . -154.0(2) ?
B1C N1C C8C N2C . . . . 14.3(3) ?
C1C N1C C8C C7C . . . . 12.9(2) ?
B1C N1C C8C C7C . . . . -178.77(19) ?
C6C C7C C8C N2C . . . . -17.8(4) ?
C2C C7C C8C N2C . . . . 158.3(2) ?
C6C C7C C8C N1C . . . . 176.7(3) ?
C2C C7C C8C N1C . . . . -7.3(2) ?
C8C N2C C9C N3C . . . . -8.8(3) ?
C8C N2C C9C C10C . . . . 157.1(2) ?
C16C N3C C9C N2C . . . . 157.42(19) ?
B1C N3C C9C N2C . . . . -13.0(3) ?
C16C N3C C9C C10C . . . . -11.6(2) ?
B1C N3C C9C C10C . . . . 177.97(18) ?
N2C C9C C10C C11C . . . . 16.3(4) ?
N3C C9C C10C C11C . . . . -176.0(2) ?
N2C C9C C10C C15C . . . . -162.0(2) ?
N3C C9C C10C C15C . . . . 5.7(2) ?
C15C C10C C11C C12C . . . . -3.6(3) ?
C9C C10C C11C C12C . . . . 178.3(2) ?
C10C C11C C12C C13C . . . . 2.4(3) ?
C11C C12C C13C C14C . . . . 1.1(3) ?
C12C C13C C14C C15C . . . . -3.2(3) ?
C13C C14C C15C C10C . . . . 2.0(3) ?
C13C C14C C15C C16C . . . . -179.9(2) ?
C11C C10C C15C C14C . . . . 1.5(3) ?
C9C C10C C15C C14C . . . . 180.00(19) ?
C11C C10C C15C C16C . . . . -177.09(19) ?
C9C C10C C15C C16C . . . . 1.4(2) ?
C17C N4C C16C N3C . . . . 9.0(3) ?
C17C N4C C16C C15C . . . . -156.6(2) ?
C9C N3C C16C N4C . . . . -156.07(19) ?
B1C N3C C16C N4C . . . . 14.4(3) ?
C9C N3C C16C C15C . . . . 12.6(2) ?
B1C N3C C16C C15C . . . . -176.95(18) ?
C14C C15C C16C N4C . . . . -19.1(4) ?
C10C C15C C16C N4C . . . . 159.2(2) ?
C14C C15C C16C N3C . . . . 173.5(2) ?
C10C C15C C16C N3C . . . . -8.1(2) ?
C16C N4C C17C N5C . . . . -8.3(3) ?
C16C N4C C17C C18C . . . . 155.5(2) ?
C24C N5C C17C N4C . . . . 154.6(2) ?
B1C N5C C17C N4C . . . . -15.9(3) ?
C24C N5C C17C C18C . . . . -12.6(2) ?
B1C N5C C17C C18C . . . . 176.9(2) ?
N4C C17C C18C C19C . . . . 19.7(4) ?
N5C C17C C18C C19C . . . . -174.4(2) ?
N4C C17C C18C C23C . . . . -157.6(2) ?
N5C C17C C18C C23C . . . . 8.3(2) ?
C23C C18C C19C C20C . . . . 0.3(4) ?
C17C C18C C19C C20C . . . . -176.8(2) ?
C18C C19C C20C C21C . . . . 1.9(4) ?
C19C C20C C21C C22C . . . . -2.0(4) ?
C20C C21C C22C C23C . . . . -0.3(4) ?
C21C C22C C23C C18C . . . . 2.5(3) ?
C21C C22C C23C C24C . . . . 178.4(2) ?
C19C C18C C23C C22C . . . . -2.5(3) ?
C17C C18C C23C C22C . . . . 175.2(2) ?
C19C C18C C23C C24C . . . . -179.4(2) ?
C17C C18C C23C C24C . . . . -1.6(2) ?
C1C N6C C24C N5C . . . . 7.4(3) ?
C1C N6C C24C C23C . . . . -157.9(2) ?
C17C N5C C24C N6C . . . . -156.9(2) ?
B1C N5C C24C N6C . . . . 13.5(3) ?
C17C N5C C24C C23C . . . . 11.6(2) ?
B1C N5C C24C C23C . . . . -178.02(19) ?
C22C C23C C24C N6C . . . . -14.9(4) ?
C18C C23C C24C N6C . . . . 161.4(2) ?
C22C C23C C24C N5C . . . . 178.1(2) ?
C18C C23C C24C N5C . . . . -5.6(2) ?
B1C O1C C25C C26C . . . . 174.3(4) ?
O1C C25C C26C C27C . . . . -74.6(6) ?
C25C C26C C27C C28C . . . . -164.4(7) ?
C26C C27C C28C C29C . . . . 179.9(8) ?
C27C C28C C29C C30C . . . . -174.5(8) ?
C28C C29C C30C C31C . . . . -169.9(8) ?
C29C C30C C31C C32C . . . . -63.5(10) ?
B1C O1E C25E C26E . . . . -166.9(4) ?
O1E C25E C26E C27E . . . . -171.1(5) ?
C25E C26E C27E C28E . . . . -172.2(7) ?
C26E C27E C28E C29E . . . . -172.9(7) ?
C27E C28E C29E C30E . . . . -67.4(11) ?
C28E C29E C30E C31E . . . . -172.0(8) ?
C29E C30E C31E C32E . . . . 175.0(8) ?
C25E O1E B1C N5C . . . . 162.1(4) ?
C25E O1E B1C N1C . . . . -78.8(4) ?
C25E O1E B1C N3C . . . . 42.3(5) ?
C25C O1C B1C N5C . . . . 68.8(4) ?
C25C O1C B1C N1C . . . . -172.2(3) ?
C25C O1C B1C N3C . . . . -51.0(4) ?
C24C N5C B1C O1E . . . . 95.8(3) ?
C17C N5C B1C O1E . . . . -94.7(2) ?
C24C N5C B1C O1C . . . . 95.8(3) ?
C17C N5C B1C O1C . . . . -94.7(2) ?
C24C N5C B1C N1C . . . . -29.5(3) ?
C17C N5C B1C N1C . . . . 140.0(2) ?
C24C N5C B1C N3C . . . . -136.5(2) ?
C17C N5C B1C N3C . . . . 33.0(3) ?
C8C N1C B1C O1E . . . . 98.4(3) ?
C1C N1C B1C O1E . . . . -94.4(3) ?
C8C N1C B1C O1C . . . . 98.4(3) ?
C1C N1C B1C O1C . . . . -94.4(3) ?
C8C N1C B1C N5C . . . . -137.1(2) ?
C1C N1C B1C N5C . . . . 30.0(3) ?
C8C N1C B1C N3C . . . . -30.3(3) ?
C1C N1C B1C N3C . . . . 136.90(19) ?
C16C N3C B1C O1E . . . . 93.0(3) ?
C9C N3C B1C O1E . . . . -97.5(3) ?
C16C N3C B1C O1C . . . . 93.0(3) ?
C9C N3C B1C O1C . . . . -97.5(3) ?
C16C N3C B1C N5C . . . . -32.4(3) ?
C9C N3C B1C N5C . . . . 137.2(2) ?
C16C N3C B1C N1C . . . . -139.87(19) ?
C9C N3C B1C N1C . . . . 29.6(3) ?
